data_1515598
loop_
_publ_author_name
'Lam, Oanh P.'
'Heinemann, Frank W.'
'Meyer, Karsten'

_publ_section_title
;
 Activation of elemental S, Se and Te with uranium(iii): bridging U--E--U
 (E = S, Se) and diamond-core complexes U--(E)2--U (E = O, S, Se, Te)
;
_journal_issue 8
_journal_name_full 'Chemical Science'
_journal_page_first 1538
_journal_paper_doi 10.1039/c1sc00151e
_journal_volume 2
_journal_year 2011
_chemical_formula_moiety 'C108 H132 N2 O6 Te2 U2, 2(C12 H30 Na O6), 0.5(C4 H8 O) '
_chemical_formula_sum 'C134 H196 N2 Na2 O18.5 Te2 U2'
_chemical_formula_weight 2908.17
_chemical_name_systematic
;
?
;
_space_group_IT_number 15
_symmetry_cell_setting monoclinic
_symmetry_space_group_name_Hall '-C 2yc'
_symmetry_space_group_name_H-M 'C 1 2/c 1'
_atom_sites_solution_hydrogens geom
_atom_sites_solution_primary direct
_atom_sites_solution_secondary difmap
_audit_creation_method SHELXL-97
_cell_angle_alpha 90.00
_cell_angle_beta 110.585(11)
_cell_angle_gamma 90.00
_cell_formula_units_Z 4
_cell_length_a 24.818(2)
_cell_length_b 21.454(2)
_cell_length_c 27.070(3)
_cell_measurement_reflns_used 117
_cell_measurement_temperature 150(2)
_cell_measurement_theta_max 20.00
_cell_measurement_theta_min 6.00
_cell_volume 13493(2)
_computing_cell_refinement 'EVALCCD (Duisenberg, 2003)'
_computing_data_collection 'COLLECT (Bruker-Nonius, 2002)'
_computing_data_reduction 'EVALCCD (Duisenberg, 2003)'
_computing_molecular_graphics 'SHELXTL 6.12 (Bruker AXS, 2002)'
_computing_publication_material 'SHELXTL 6.12 (Bruker AXS, 2002)'
_computing_structure_refinement 'SHELXTL 6.12 (Bruker AXS, 2002)'
_computing_structure_solution 'SHELXTL 6.12 (Bruker AXS, 2002)'
_diffrn_ambient_temperature 150(2)
_diffrn_detector_area_resol_mean 9
_diffrn_measured_fraction_theta_full 0.998
_diffrn_measured_fraction_theta_max 0.998
_diffrn_measurement_device_type 'Bruker-Nonius KappaCCD'
_diffrn_measurement_method
;
\f- and \w-rotations with 1.20 \% and 264 sec per frame
;
_diffrn_radiation_monochromator graphite
_diffrn_radiation_source 'fine-focus sealed tube'
_diffrn_radiation_type MoK\a
_diffrn_radiation_wavelength 0.71073
_diffrn_reflns_av_R_equivalents 0.0898
_diffrn_reflns_av_sigmaI/netI 0.0718
_diffrn_reflns_limit_h_max 30
_diffrn_reflns_limit_h_min -31
_diffrn_reflns_limit_k_max 27
_diffrn_reflns_limit_k_min -27
_diffrn_reflns_limit_l_max 34
_diffrn_reflns_limit_l_min -34
_diffrn_reflns_number 82862
_diffrn_reflns_theta_full 27.10
_diffrn_reflns_theta_max 27.10
_diffrn_reflns_theta_min 3.35
_exptl_absorpt_coefficient_mu 2.889
_exptl_absorpt_correction_T_max 0.840
_exptl_absorpt_correction_T_min 0.400
_exptl_absorpt_correction_type multi-scan
_exptl_absorpt_process_details 'SADABS, Bruker-AXS, 2002'
_exptl_crystal_colour orange
_exptl_crystal_density_diffrn 1.432
_exptl_crystal_density_method 'not measured'
_exptl_crystal_description plate
_exptl_crystal_F_000 5888
_exptl_crystal_size_max 0.27
_exptl_crystal_size_mid 0.15
_exptl_crystal_size_min 0.06
_refine_diff_density_max 2.019
_refine_diff_density_min -1.098
_refine_diff_density_rms 0.141
_refine_ls_extinction_method none
_refine_ls_goodness_of_fit_ref 1.068
_refine_ls_hydrogen_treatment constr
_refine_ls_matrix_type full
_refine_ls_number_parameters 916
_refine_ls_number_reflns 14851
_refine_ls_number_restraints 188
_refine_ls_restrained_S_all 1.066
_refine_ls_R_factor_all 0.0794
_refine_ls_R_factor_gt 0.0477
_refine_ls_shift/su_max 0.003
_refine_ls_shift/su_mean 0.000
_refine_ls_structure_factor_coef Fsqd
_refine_ls_weighting_details 'calc w=1/[\s^2^(Fo^2^)+(0.0410P)^2^+85.6106P] where P=(Fo^2^+2Fc^2^)/3'
_refine_ls_weighting_scheme calc
_refine_ls_wR_factor_gt 0.1003
_refine_ls_wR_factor_ref 0.1104
_reflns_number_gt 10948
_reflns_number_total 14851
_reflns_threshold_expression >2sigma(I)
_cod_data_source_file c1sc00151e.txt
_cod_data_source_block opl0921
_cod_original_sg_symbol_Hall -C2yc
_cod_original_sg_symbol_H-M C2/c
_cod_database_code 1515598

loop_
_symmetry_equiv_pos_as_xyz
'x, y, z'
'-x, y, -z+1/2'
'x+1/2, y+1/2, z'
'-x+1/2, y+1/2, -z+1/2'
'-x, -y, -z'
'x, -y, z-1/2'
'-x+1/2, -y+1/2, -z'
'x+1/2, -y+1/2, z-1/2'

loop_
_atom_site_label
_atom_site_type_symbol
_atom_site_fract_x
_atom_site_fract_y
_atom_site_fract_z
_atom_site_U_iso_or_equiv
_atom_site_adp_type
_atom_site_occupancy
_atom_site_symmetry_multiplicity
_atom_site_calc_flag
_atom_site_refinement_flags
_atom_site_disorder_assembly
_atom_site_disorder_group
U1 U 0.454913(9) 0.675994(9) 0.302468(8) 0.01790(7) Uani 1 1 d . . .
Te1 Te 0.583396(17) 0.696263(18) 0.315679(14) 0.02495(10) Uani 1 1 d . . .
O1 O 0.45978(17) 0.76239(17) 0.34613(14) 0.0244(9) Uani 1 1 d . . .
O2 O 0.45757(16) 0.57530(16) 0.29954(14) 0.0203(8) Uani 1 1 d . . .
O3 O 0.37240(16) 0.65763(17) 0.31401(14) 0.0218(8) Uani 1 1 d . . .
N1 N 0.48471(19) 0.6435(2) 0.40158(16) 0.0185(10) Uani 1 1 d . . .
C1 C 0.5261(3) 0.6907(3) 0.4338(2) 0.0245(13) Uani 1 1 d . . .
H1A H 0.5569 0.6955 0.4189 0.029 Uiso 1 1 calc R . .
H1B H 0.5441 0.6734 0.4698 0.029 Uiso 1 1 calc R . .
C2 C 0.5038(2) 0.7548(3) 0.4391(2) 0.0226(12) Uani 1 1 d . . .
C3 C 0.4751(2) 0.7899(3) 0.3938(2) 0.0204(12) Uani 1 1 d . . .
C4 C 0.4614(2) 0.8535(3) 0.3990(2) 0.0221(12) Uani 1 1 d . . .
C5 C 0.4749(3) 0.8762(3) 0.4509(2) 0.0343(15) Uani 1 1 d . . .
H5A H 0.4653 0.9182 0.4554 0.041 Uiso 1 1 calc R . .
C6 C 0.5016(3) 0.8405(3) 0.4957(2) 0.0418(17) Uani 1 1 d . . .
C7 C 0.5164(3) 0.7804(3) 0.4887(2) 0.0311(14) Uani 1 1 d . . .
H7A H 0.5358 0.7556 0.5189 0.037 Uiso 1 1 calc R . .
C8 C 0.5188(2) 0.5844(2) 0.4078(2) 0.0214(12) Uani 1 1 d . . .
H8A H 0.5377 0.5762 0.4461 0.026 Uiso 1 1 calc R . .
H8B H 0.5497 0.5915 0.3933 0.026 Uiso 1 1 calc R . .
C9 C 0.4865(2) 0.5263(3) 0.3825(2) 0.0213(12) Uani 1 1 d . . .
C10 C 0.4571(2) 0.5236(2) 0.3274(2) 0.0189(11) Uani 1 1 d . . .
C11 C 0.4300(3) 0.4687(3) 0.3030(2) 0.0232(12) Uani 1 1 d . . .
C12 C 0.4362(3) 0.4167(3) 0.3359(2) 0.0305(14) Uani 1 1 d . . .
H12A H 0.4190 0.3786 0.3202 0.037 Uiso 1 1 calc R . .
C13 C 0.4658(3) 0.4176(3) 0.3899(2) 0.0348(15) Uani 1 1 d . . .
C14 C 0.4894(3) 0.4736(3) 0.4126(2) 0.0269(13) Uani 1 1 d . . .
H14A H 0.5080 0.4758 0.4498 0.032 Uiso 1 1 calc R . .
C15 C 0.4357(2) 0.6340(3) 0.4203(2) 0.0237(12) Uani 1 1 d . . .
H15A H 0.4513 0.6333 0.4594 0.028 Uiso 1 1 calc R . .
H15B H 0.4193 0.5922 0.4085 0.028 Uiso 1 1 calc R . .
C16 C 0.3867(2) 0.6806(3) 0.4032(2) 0.0219(12) Uani 1 1 d . . .
C17 C 0.3532(2) 0.6842(2) 0.3489(2) 0.0191(11) Uani 1 1 d . . .
C18 C 0.2994(2) 0.7156(2) 0.3333(2) 0.0223(12) Uani 1 1 d . . .
C19 C 0.2867(3) 0.7490(3) 0.3725(2) 0.0260(13) Uani 1 1 d . . .
H19A H 0.2519 0.7722 0.3625 0.031 Uiso 1 1 calc R . .
C20 C 0.3226(3) 0.7498(3) 0.4252(2) 0.0296(14) Uani 1 1 d . . .
C21 C 0.3726(3) 0.7142(3) 0.4403(2) 0.0257(13) Uani 1 1 d . . .
H21A H 0.3971 0.7130 0.4763 0.031 Uiso 1 1 calc R . .
C22 C 0.4315(2) 0.8950(3) 0.3511(2) 0.0235(12) Uani 1 1 d . . .
C23 C 0.3986(3) 1.0043(3) 0.3182(3) 0.0354(15) Uani 1 1 d . . .
H23A H 0.3976 1.0486 0.3293 0.042 Uiso 1 1 calc R . .
C24 C 0.3386(3) 0.9131(3) 0.2754(2) 0.0334(15) Uani 1 1 d . . .
H24A H 0.2982 0.8978 0.2580 0.040 Uiso 1 1 calc R . .
C25 C 0.4311(3) 0.9330(3) 0.2622(3) 0.048(2) Uani 1 1 d . . .
H25A H 0.4515 0.9302 0.2364 0.058 Uiso 1 1 calc R . .
C26 C 0.4296(3) 0.9640(3) 0.3670(2) 0.0307(14) Uani 1 1 d . . .
H26A H 0.4091 0.9672 0.3924 0.037 Uiso 1 1 calc R . .
H26B H 0.4693 0.9796 0.3845 0.037 Uiso 1 1 calc R . .
C27 C 0.3371(3) 0.9804(3) 0.2917(3) 0.0308(14) Uani 1 1 d . . .
H27A H 0.3160 0.9838 0.3165 0.037 Uiso 1 1 calc R . .
H27B H 0.3169 1.0061 0.2602 0.037 Uiso 1 1 calc R . .
C28 C 0.3705(4) 0.9082(3) 0.2369(3) 0.049(2) Uani 1 1 d . . .
H28A H 0.3718 0.8642 0.2266 0.059 Uiso 1 1 calc R . .
H28B H 0.3499 0.9325 0.2047 0.059 Uiso 1 1 calc R . .
C29 C 0.4639(3) 0.8937(3) 0.3115(3) 0.0343(16) Uani 1 1 d . . .
H29A H 0.5032 0.9106 0.3286 0.041 Uiso 1 1 calc R . .
H29B H 0.4673 0.8501 0.3009 0.041 Uiso 1 1 calc R . .
C30 C 0.4305(3) 1.0005(3) 0.2793(3) 0.0477(19) Uani 1 1 d . . .
H30A H 0.4110 1.0270 0.2481 0.057 Uiso 1 1 calc R . .
H30B H 0.4704 1.0158 0.2962 0.057 Uiso 1 1 calc R . .
C31 C 0.3691(2) 0.8727(3) 0.3237(2) 0.0262(13) Uani 1 1 d . . .
H31A H 0.3690 0.8287 0.3127 0.031 Uiso 1 1 calc R . .
H31B H 0.3481 0.8751 0.3488 0.031 Uiso 1 1 calc R . .
C32 C 0.5139(5) 0.8679(4) 0.5503(3) 0.076(3) Uani 1 1 d . . .
H32A H 0.5541 0.8599 0.5721 0.114 Uiso 1 1 calc R . .
H32B H 0.4885 0.8487 0.5666 0.114 Uiso 1 1 calc R . .
H32C H 0.5071 0.9130 0.5473 0.114 Uiso 1 1 calc R . .
C33 C 0.3943(2) 0.4641(2) 0.2438(2) 0.0197(12) Uani 1 1 d . . .
C34 C 0.3381(3) 0.3916(3) 0.1693(2) 0.0312(14) Uani 1 1 d . . .
H34A H 0.3270 0.3471 0.1602 0.037 Uiso 1 1 calc R . .
C35 C 0.3012(3) 0.4988(3) 0.1734(2) 0.0320(14) Uani 1 1 d . . .
H35A H 0.2657 0.5246 0.1665 0.038 Uiso 1 1 calc R . .
C36 C 0.3881(3) 0.4827(3) 0.1495(2) 0.0304(14) Uani 1 1 d . . .
H36A H 0.4098 0.4984 0.1271 0.036 Uiso 1 1 calc R . .
C37 C 0.3752(3) 0.3961(3) 0.2276(2) 0.0286(14) Uani 1 1 d . . .
H37A H 0.4097 0.3695 0.2348 0.034 Uiso 1 1 calc R . .
H37B H 0.3531 0.3804 0.2492 0.034 Uiso 1 1 calc R . .
C38 C 0.2838(3) 0.4301(3) 0.1598(2) 0.0322(15) Uani 1 1 d . . .
H38A H 0.2626 0.4145 0.1821 0.039 Uiso 1 1 calc R . .
H38B H 0.2583 0.4267 0.1224 0.039 Uiso 1 1 calc R . .
C39 C 0.3346(3) 0.5228(3) 0.1399(2) 0.0329(15) Uani 1 1 d . . .
H39A H 0.3461 0.5666 0.1492 0.040 Uiso 1 1 calc R . .
H39B H 0.3101 0.5212 0.1021 0.040 Uiso 1 1 calc R . .
C40 C 0.4267(2) 0.4868(3) 0.2078(2) 0.0242(13) Uani 1 1 d . . .
H40A H 0.4393 0.5304 0.2167 0.029 Uiso 1 1 calc R . .
H40B H 0.4615 0.4608 0.2140 0.029 Uiso 1 1 calc R . .
C41 C 0.3708(3) 0.4151(3) 0.1352(2) 0.0341(15) Uani 1 1 d . . .
H41A H 0.3463 0.4121 0.0974 0.041 Uiso 1 1 calc R . .
H41B H 0.4055 0.3892 0.1410 0.041 Uiso 1 1 calc R . .
C42 C 0.3389(2) 0.5038(3) 0.2320(2) 0.0258(13) Uani 1 1 d . . .
H42A H 0.3170 0.4890 0.2541 0.031 Uiso 1 1 calc R . .
H42B H 0.3494 0.5479 0.2411 0.031 Uiso 1 1 calc R . .
C43 C 0.4727(4) 0.3581(3) 0.4222(3) 0.063(3) Uani 1 1 d . . .
H43A H 0.5138 0.3489 0.4396 0.094 Uiso 1 1 calc R . .
H43B H 0.4539 0.3235 0.3990 0.094 Uiso 1 1 calc R . .
H43C H 0.4549 0.3637 0.4490 0.094 Uiso 1 1 calc R . .
C44 C 0.2580(2) 0.7133(3) 0.2762(2) 0.0234(12) Uani 1 1 d . . .
C45 C 0.1578(3) 0.7414(3) 0.2117(3) 0.0397(17) Uani 1 1 d . . .
H45A H 0.1206 0.7617 0.2087 0.048 Uiso 1 1 calc R . .
C46 C 0.2041(3) 0.6420(3) 0.2000(2) 0.0299(14) Uani 1 1 d . . .
H46A H 0.1971 0.5974 0.1889 0.036 Uiso 1 1 calc R . .
C47 C 0.2416(3) 0.7436(3) 0.1810(3) 0.0362(16) Uani 1 1 d . . .
H47A H 0.2590 0.7657 0.1578 0.043 Uiso 1 1 calc R . .
C48 C 0.1996(3) 0.7449(3) 0.2692(3) 0.0320(14) Uani 1 1 d . . .
H48A H 0.1820 0.7243 0.2925 0.038 Uiso 1 1 calc R . .
H48B H 0.2064 0.7892 0.2800 0.038 Uiso 1 1 calc R . .
C49 C 0.1471(3) 0.6729(3) 0.1950(3) 0.0384(16) Uani 1 1 d . . .
H49A H 0.1294 0.6510 0.2178 0.046 Uiso 1 1 calc R . .
H49B H 0.1202 0.6702 0.1581 0.046 Uiso 1 1 calc R . .
C50 C 0.2310(3) 0.6756(3) 0.1646(2) 0.0361(15) Uani 1 1 d . . .
H50A H 0.2678 0.6554 0.1675 0.043 Uiso 1 1 calc R . .
H50B H 0.2049 0.6730 0.1274 0.043 Uiso 1 1 calc R . .
C51 C 0.2825(3) 0.7474(3) 0.2388(2) 0.0289(14) Uani 1 1 d . . .
H51A H 0.3200 0.7287 0.2419 0.035 Uiso 1 1 calc R . .
H51B H 0.2892 0.7917 0.2495 0.035 Uiso 1 1 calc R . .
C52 C 0.1840(3) 0.7743(3) 0.1760(3) 0.0432(18) Uani 1 1 d . . .
H52A H 0.1902 0.8188 0.1859 0.052 Uiso 1 1 calc R . .
H52B H 0.1573 0.7718 0.1389 0.052 Uiso 1 1 calc R . .
C53 C 0.2447(2) 0.6451(3) 0.2578(2) 0.0274(13) Uani 1 1 d . . .
H53A H 0.2811 0.6231 0.2617 0.033 Uiso 1 1 calc R . .
H53B H 0.2266 0.6237 0.2805 0.033 Uiso 1 1 calc R . .
C54 C 0.3073(3) 0.7893(4) 0.4650(3) 0.0485(19) Uani 1 1 d . . .
H54A H 0.2696 0.8088 0.4478 0.073 Uiso 1 1 calc R . .
H54B H 0.3365 0.8218 0.4789 0.073 Uiso 1 1 calc R . .
H54C H 0.3060 0.7628 0.4941 0.073 Uiso 1 1 calc R . .
Na1 Na 0.27696(11) 0.96232(11) 0.05337(10) 0.0382(6) Uani 1 1 d . . .
O4 O 0.2174(3) 0.9286(5) 0.1022(3) 0.061(2) Uani 0.706(5) 1 d PD A 1
O5 O 0.2074(5) 0.8884(5) 0.0023(4) 0.054(3) Uani 0.706(5) 1 d PD A 1
C55 C 0.2092(8) 0.9642(8) 0.1437(6) 0.079(5) Uani 0.706(5) 1 d PD A 1
H55A H 0.2447 0.9868 0.1630 0.119 Uiso 0.706(5) 1 calc PR A 1
H55B H 0.1995 0.9362 0.1679 0.119 Uiso 0.706(5) 1 calc PR A 1
H55C H 0.1778 0.9941 0.1286 0.119 Uiso 0.706(5) 1 calc PR A 1
C56 C 0.1693(5) 0.8937(7) 0.0712(5) 0.076(4) Uani 0.706(5) 1 d PD A 1
H56A H 0.1381 0.9221 0.0504 0.091 Uiso 0.706(5) 1 calc PR A 1
H56B H 0.1547 0.8681 0.0942 0.091 Uiso 0.706(5) 1 calc PR A 1
C57 C 0.1865(5) 0.8524(6) 0.0348(5) 0.069(4) Uani 0.706(5) 1 d PD A 1
H57A H 0.2166 0.8229 0.0557 0.082 Uiso 0.706(5) 1 calc PR A 1
H57B H 0.1528 0.8278 0.0128 0.082 Uiso 0.706(5) 1 calc PR A 1
C58 C 0.2141(7) 0.8533(6) -0.0390(5) 0.076(4) Uani 0.706(5) 1 d PD A 1
H58A H 0.2288 0.8802 -0.0607 0.114 Uiso 0.706(5) 1 calc PR A 1
H58B H 0.1768 0.8359 -0.0608 0.114 Uiso 0.706(5) 1 calc PR A 1
H58C H 0.2414 0.8193 -0.0242 0.114 Uiso 0.706(5) 1 calc PR A 1
O6 O 0.3533(4) 0.8891(4) 0.0739(3) 0.052(2) Uani 0.706(5) 1 d P A 1
O7 O 0.3300(4) 0.9754(6) -0.0036(5) 0.047(3) Uani 0.706(5) 1 d P A 1
C59 C 0.3601(7) 0.8349(5) 0.1055(5) 0.064(4) Uani 0.706(5) 1 d P A 1
H59A H 0.3435 0.8422 0.1329 0.095 Uiso 0.706(5) 1 calc PR A 1
H59B H 0.4012 0.8252 0.1220 0.095 Uiso 0.706(5) 1 calc PR A 1
H59C H 0.3404 0.7998 0.0833 0.095 Uiso 0.706(5) 1 calc PR A 1
C60 C 0.3765(5) 0.8812(6) 0.0341(5) 0.066(4) Uani 0.706(5) 1 d P A 1
H60A H 0.3517 0.8524 0.0070 0.079 Uiso 0.706(5) 1 calc PR A 1
H60B H 0.4150 0.8620 0.0494 0.079 Uiso 0.706(5) 1 calc PR A 1
C61 C 0.3814(5) 0.9404(6) 0.0090(5) 0.062(3) Uani 0.706(5) 1 d P A 1
H61A H 0.4139 0.9648 0.0331 0.074 Uiso 0.706(5) 1 calc PR A 1
H61B H 0.3896 0.9320 -0.0236 0.074 Uiso 0.706(5) 1 calc PR A 1
C62 C 0.3308(6) 1.0303(7) -0.0305(5) 0.077(5) Uani 0.706(5) 1 d P A 1
H62A H 0.2941 1.0522 -0.0380 0.116 Uiso 0.706(5) 1 calc PR A 1
H62B H 0.3365 1.0206 -0.0637 0.116 Uiso 0.706(5) 1 calc PR A 1
H62C H 0.3623 1.0568 -0.0087 0.116 Uiso 0.706(5) 1 calc PR A 1
O8 O 0.3282(4) 1.0422(4) 0.1102(4) 0.058(2) Uani 0.706(5) 1 d P A 1
O9 O 0.2229(5) 1.0568(5) 0.0326(4) 0.057(3) Uani 0.706(5) 1 d P A 1
C63 C 0.3908(5) 1.0414(7) 0.1313(6) 0.068(4) Uani 0.706(5) 1 d P A 1
H63A H 0.4042 0.9994 0.1438 0.102 Uiso 0.706(5) 1 calc PR A 1
H63B H 0.4047 1.0709 0.1607 0.102 Uiso 0.706(5) 1 calc PR A 1
H63C H 0.4056 1.0534 0.1035 0.102 Uiso 0.706(5) 1 calc PR A 1
C64 C 0.3037(8) 1.1030(5) 0.0903(6) 0.091(5) Uani 0.706(5) 1 d P A 1
H64A H 0.3142 1.1150 0.0596 0.109 Uiso 0.706(5) 1 calc PR A 1
H64B H 0.3186 1.1351 0.1181 0.109 Uiso 0.706(5) 1 calc PR A 1
C65 C 0.2378(7) 1.0975(7) 0.0740(6) 0.099(6) Uani 0.706(5) 1 d P A 1
H65A H 0.2269 1.0811 0.1033 0.118 Uiso 0.706(5) 1 calc PR A 1
H65B H 0.2190 1.1385 0.0630 0.118 Uiso 0.706(5) 1 calc PR A 1
C66 C 0.1616(7) 1.0518(7) 0.0071(5) 0.078(5) Uani 0.706(5) 1 d P A 1
H66A H 0.1529 1.0222 -0.0223 0.117 Uiso 0.706(5) 1 calc PR A 1
H66B H 0.1457 1.0928 -0.0064 0.117 Uiso 0.706(5) 1 calc PR A 1
H66C H 0.1445 1.0371 0.0325 0.117 Uiso 0.706(5) 1 calc PR A 1
O4A O 0.2065(16) 1.0422(13) 0.0183(13) 0.081(7) Uani 0.294(5) 1 d PDU A 2
O5A O 0.2195(10) 0.9708(11) 0.1049(9) 0.077(6) Uani 0.294(5) 1 d PDU A 2
C55A C 0.2218(15) 1.1051(13) 0.0139(13) 0.082(8) Uani 0.294(5) 1 d PDU A 2
H55D H 0.2548 1.1064 0.0021 0.123 Uiso 0.294(5) 1 calc PR A 2
H55E H 0.2318 1.1256 0.0483 0.123 Uiso 0.294(5) 1 calc PR A 2
H55F H 0.1891 1.1267 -0.0118 0.123 Uiso 0.294(5) 1 calc PR A 2
C56A C 0.1573(12) 1.0311(16) 0.0319(11) 0.092(7) Uani 0.294(5) 1 d PDU A 2
H56C H 0.1344 0.9968 0.0100 0.110 Uiso 0.294(5) 1 calc PR A 2
H56D H 0.1329 1.0690 0.0246 0.110 Uiso 0.294(5) 1 calc PR A 2
C57A C 0.1742(13) 1.0142(14) 0.0894(11) 0.084(6) Uani 0.294(5) 1 d PDU A 2
H57C H 0.1861 1.0524 0.1110 0.101 Uiso 0.294(5) 1 calc PR A 2
H57D H 0.1405 0.9965 0.0958 0.101 Uiso 0.294(5) 1 calc PR A 2
C58A C 0.219(2) 0.9332(18) 0.1467(17) 0.080(10) Uani 0.294(5) 1 d PDU A 2
H58D H 0.2516 0.9043 0.1560 0.119 Uiso 0.294(5) 1 calc PR A 2
H58E H 0.1830 0.9095 0.1362 0.119 Uiso 0.294(5) 1 calc PR A 2
H58F H 0.2221 0.9594 0.1773 0.119 Uiso 0.294(5) 1 calc PR A 2
O6A O 0.2280(10) 0.8749(13) 0.0083(13) 0.060(6) Uani 0.294(5) 1 d PDU A 2
O7A O 0.3311(7) 0.8748(9) 0.0888(8) 0.048(4) Uani 0.294(5) 1 d PDU A 2
C59A C 0.1687(10) 0.8750(16) -0.0230(13) 0.073(8) Uani 0.294(5) 1 d PDU A 2
H59D H 0.1599 0.9117 -0.0459 0.109 Uiso 0.294(5) 1 calc PR A 2
H59E H 0.1458 0.8761 0.0000 0.109 Uiso 0.294(5) 1 calc PR A 2
H59F H 0.1594 0.8372 -0.0447 0.109 Uiso 0.294(5) 1 calc PR A 2
C60A C 0.2454(8) 0.8212(11) 0.0404(11) 0.059(5) Uani 0.294(5) 1 d PDU A 2
H60C H 0.2302 0.7834 0.0191 0.071 Uiso 0.294(5) 1 calc PR A 2
H60D H 0.2298 0.8228 0.0693 0.071 Uiso 0.294(5) 1 calc PR A 2
C61A C 0.3099(8) 0.8184(10) 0.0629(11) 0.057(5) Uani 0.294(5) 1 d PDU A 2
H61C H 0.3223 0.7833 0.0881 0.068 Uiso 0.294(5) 1 calc PR A 2
H61D H 0.3253 0.8115 0.0342 0.068 Uiso 0.294(5) 1 calc PR A 2
C62A C 0.3912(8) 0.8756(15) 0.1124(11) 0.058(7) Uani 0.294(5) 1 d PDU A 2
H62D H 0.4036 0.9161 0.1294 0.088 Uiso 0.294(5) 1 calc PR A 2
H62E H 0.4085 0.8688 0.0855 0.088 Uiso 0.294(5) 1 calc PR A 2
H62F H 0.4035 0.8425 0.1390 0.088 Uiso 0.294(5) 1 calc PR A 2
O8A O 0.3281(14) 0.990(2) -0.0046(15) 0.087(8) Uani 0.294(5) 1 d PDU A 2
O9A O 0.3560(15) 1.0323(12) 0.0960(10) 0.100(8) Uani 0.294(5) 1 d PDU A 2
C63A C 0.3255(12) 0.9467(15) -0.0452(11) 0.072(8) Uani 0.294(5) 1 d PDU A 2
H63D H 0.2854 0.9348 -0.0640 0.108 Uiso 0.294(5) 1 calc PR A 2
H63E H 0.3481 0.9096 -0.0296 0.108 Uiso 0.294(5) 1 calc PR A 2
H63F H 0.3413 0.9661 -0.0700 0.108 Uiso 0.294(5) 1 calc PR A 2
C64A C 0.3838(13) 1.0141(15) 0.0223(11) 0.094(7) Uani 0.294(5) 1 d PDU A 2
H64C H 0.3983 1.0351 -0.0031 0.113 Uiso 0.294(5) 1 calc PR A 2
H64D H 0.4105 0.9796 0.0391 0.113 Uiso 0.294(5) 1 calc PR A 2
C65A C 0.3820(15) 1.0595(13) 0.0634(11) 0.099(7) Uani 0.294(5) 1 d PDU A 2
H65C H 0.4216 1.0726 0.0848 0.119 Uiso 0.294(5) 1 calc PR A 2
H65D H 0.3601 1.0970 0.0463 0.119 Uiso 0.294(5) 1 calc PR A 2
C66A C 0.353(2) 1.0693(18) 0.1375(14) 0.113(12) Uani 0.294(5) 1 d PDU A 2
H66D H 0.3330 1.0467 0.1571 0.169 Uiso 0.294(5) 1 calc PR A 2
H66E H 0.3326 1.1080 0.1233 0.169 Uiso 0.294(5) 1 calc PR A 2
H66F H 0.3924 1.0793 0.1611 0.169 Uiso 0.294(5) 1 calc PR A 2
O100 O 0.4340(13) 1.2125(17) 0.1645(16) 0.146(9) Uani 0.25 1 d PDU . .
C101 C 0.472(2) 1.2643(15) 0.1883(8) 0.153(10) Uani 0.25 1 d PDU . .
H10A H 0.4506 1.3039 0.1835 0.183 Uiso 0.25 1 calc PR . .
H10B H 0.5026 1.2686 0.1726 0.183 Uiso 0.25 1 calc PR . .
C102 C 0.5000 1.2463(16) 0.2500 0.162(10) Uani 0.50 2 d SPDU . .
H10C H 0.5396 1.2629 0.2658 0.194 Uiso 0.25 1 calc PR . .
H10D H 0.4764 1.2629 0.2699 0.194 Uiso 0.25 1 calc PR . .
C103 C 0.5000 1.1777(15) 0.2500 0.160(10) Uani 0.50 2 d SPDU . .
H10E H 0.4730 1.1607 0.2662 0.193 Uiso 0.25 1 calc PR . .
H10F H 0.5390 1.1607 0.2687 0.193 Uiso 0.25 1 calc PR . .
C104 C 0.478(2) 1.1629(16) 0.1861(11) 0.156(10) Uani 0.25 1 d PDU . .
H10G H 0.5099 1.1667 0.1723 0.187 Uiso 0.25 1 calc PR . .
H10H H 0.4609 1.1208 0.1780 0.187 Uiso 0.25 1 calc PR . .

loop_
_atom_site_aniso_label
_atom_site_aniso_U_11
_atom_site_aniso_U_22
_atom_site_aniso_U_33
_atom_site_aniso_U_23
_atom_site_aniso_U_13
_atom_site_aniso_U_12
U1 0.02272(11) 0.01760(11) 0.01575(10) -0.00008(9) 0.00970(8) 0.00224(9)
Te1 0.0258(2) 0.0317(2) 0.01865(19) -0.00497(15) 0.00949(16) -0.00432(16)
O1 0.032(2) 0.023(2) 0.022(2) -0.0003(16) 0.0131(18) 0.0040(17)
O2 0.024(2) 0.0183(19) 0.0197(19) 0.0003(16) 0.0097(16) 0.0005(16)
O3 0.025(2) 0.026(2) 0.0172(19) -0.0006(16) 0.0109(17) 0.0055(16)
N1 0.023(3) 0.019(2) 0.016(2) -0.0034(18) 0.0090(19) -0.0002(19)
C1 0.030(3) 0.027(3) 0.017(3) -0.001(2) 0.008(2) -0.001(2)
C2 0.023(3) 0.024(3) 0.022(3) 0.000(2) 0.010(2) -0.001(2)
C3 0.019(3) 0.026(3) 0.019(3) -0.005(2) 0.011(2) -0.003(2)
C4 0.020(3) 0.024(3) 0.026(3) -0.004(2) 0.013(2) -0.003(2)
C5 0.037(4) 0.032(4) 0.032(3) -0.012(3) 0.010(3) 0.007(3)
C6 0.054(5) 0.043(4) 0.020(3) -0.009(3) 0.002(3) 0.008(3)
C7 0.036(4) 0.030(3) 0.021(3) -0.002(3) 0.002(3) 0.006(3)
C8 0.020(3) 0.021(3) 0.022(3) 0.000(2) 0.007(2) 0.002(2)
C9 0.020(3) 0.025(3) 0.021(3) 0.004(2) 0.009(2) 0.003(2)
C10 0.017(3) 0.018(3) 0.025(3) 0.003(2) 0.011(2) 0.001(2)
C11 0.027(3) 0.022(3) 0.025(3) 0.001(2) 0.014(3) -0.002(2)
C12 0.038(4) 0.025(3) 0.028(3) 0.001(3) 0.010(3) -0.009(3)
C13 0.048(4) 0.029(3) 0.026(3) 0.004(3) 0.011(3) -0.014(3)
C14 0.030(3) 0.032(3) 0.017(3) 0.006(2) 0.006(3) -0.002(3)
C15 0.028(3) 0.026(3) 0.019(3) 0.002(2) 0.012(3) 0.001(2)
C16 0.027(3) 0.023(3) 0.021(3) 0.000(2) 0.015(2) -0.003(2)
C17 0.025(3) 0.018(3) 0.017(3) 0.001(2) 0.011(2) -0.001(2)
C18 0.027(3) 0.015(3) 0.030(3) -0.001(2) 0.016(3) 0.000(2)
C19 0.027(3) 0.021(3) 0.034(3) -0.002(2) 0.015(3) 0.004(2)
C20 0.037(4) 0.024(3) 0.035(4) -0.008(3) 0.022(3) 0.000(3)
C21 0.033(3) 0.027(3) 0.020(3) 0.002(2) 0.013(3) -0.005(3)
C22 0.024(3) 0.021(3) 0.031(3) 0.000(2) 0.016(3) 0.001(2)
C23 0.044(4) 0.017(3) 0.050(4) -0.003(3) 0.022(3) 0.003(3)
C24 0.037(4) 0.023(3) 0.034(4) 0.002(3) 0.004(3) 0.003(3)
C25 0.073(6) 0.040(4) 0.057(5) 0.023(4) 0.054(5) 0.023(4)
C26 0.030(3) 0.021(3) 0.042(4) -0.004(3) 0.014(3) 0.000(3)
C27 0.040(4) 0.014(3) 0.040(4) 0.004(3) 0.017(3) 0.000(3)
C28 0.084(6) 0.032(4) 0.035(4) 0.007(3) 0.025(4) 0.019(4)
C29 0.043(4) 0.024(3) 0.052(4) 0.011(3) 0.036(4) 0.011(3)
C30 0.056(5) 0.028(4) 0.075(5) 0.017(4) 0.044(4) 0.003(3)
C31 0.027(3) 0.017(3) 0.034(3) -0.001(2) 0.011(3) -0.003(2)
C32 0.129(9) 0.047(5) 0.028(4) -0.013(3) -0.001(5) 0.033(5)
C33 0.023(3) 0.017(3) 0.020(3) 0.000(2) 0.010(2) -0.005(2)
C34 0.034(4) 0.030(3) 0.027(3) -0.007(3) 0.007(3) -0.007(3)
C35 0.023(3) 0.041(4) 0.030(3) 0.000(3) 0.005(3) 0.002(3)
C36 0.033(4) 0.041(4) 0.020(3) -0.005(3) 0.012(3) -0.015(3)
C37 0.032(4) 0.025(3) 0.029(3) -0.001(3) 0.010(3) -0.004(3)
C38 0.019(3) 0.042(4) 0.030(3) -0.008(3) 0.002(3) -0.013(3)
C39 0.038(4) 0.033(3) 0.022(3) 0.004(3) 0.003(3) -0.005(3)
C40 0.023(3) 0.029(3) 0.022(3) 0.000(2) 0.010(2) -0.002(2)
C41 0.032(4) 0.045(4) 0.024(3) -0.010(3) 0.008(3) -0.003(3)
C42 0.023(3) 0.028(3) 0.027(3) -0.002(3) 0.010(3) -0.001(2)
C43 0.082(6) 0.045(5) 0.038(4) 0.018(4) -0.008(4) -0.029(4)
C44 0.021(3) 0.021(3) 0.028(3) -0.001(2) 0.009(3) 0.003(2)
C45 0.026(4) 0.036(4) 0.048(4) -0.010(3) 0.001(3) 0.004(3)
C46 0.026(3) 0.019(3) 0.038(4) -0.008(3) 0.003(3) 0.002(2)
C47 0.040(4) 0.029(3) 0.034(4) 0.003(3) 0.006(3) -0.007(3)
C48 0.024(3) 0.024(3) 0.043(4) -0.003(3) 0.006(3) 0.006(3)
C49 0.024(3) 0.032(4) 0.049(4) -0.011(3) 0.000(3) -0.001(3)
C50 0.038(4) 0.035(4) 0.029(3) -0.004(3) 0.004(3) 0.007(3)
C51 0.033(4) 0.021(3) 0.028(3) 0.002(2) 0.005(3) 0.000(3)
C52 0.040(4) 0.028(4) 0.042(4) 0.001(3) -0.010(3) 0.003(3)
C53 0.021(3) 0.026(3) 0.034(3) -0.002(3) 0.008(3) 0.004(2)
C54 0.056(5) 0.050(5) 0.042(4) -0.016(3) 0.020(4) 0.013(4)
Na1 0.0437(16) 0.0337(14) 0.0460(15) 0.0090(12) 0.0265(13) 0.0074(12)
O4 0.045(5) 0.096(7) 0.045(5) 0.023(5) 0.017(4) -0.004(5)
O5 0.061(8) 0.045(6) 0.045(5) 0.008(4) 0.005(6) -0.009(5)
C55 0.096(13) 0.100(14) 0.056(8) 0.020(9) 0.044(9) 0.021(11)
C56 0.032(7) 0.110(12) 0.080(9) 0.042(9) 0.013(7) -0.006(7)
C57 0.039(7) 0.066(8) 0.081(9) 0.013(7) -0.004(7) -0.020(6)
C58 0.098(12) 0.060(8) 0.044(7) -0.011(6) -0.006(7) 0.015(8)
O6 0.073(6) 0.039(5) 0.045(5) 0.018(3) 0.024(5) 0.027(4)
O7 0.034(5) 0.071(8) 0.044(5) 0.024(5) 0.025(4) 0.020(4)
C59 0.095(11) 0.037(7) 0.052(7) 0.013(6) 0.018(7) 0.015(7)
C60 0.061(8) 0.072(9) 0.072(8) 0.018(7) 0.033(7) 0.028(7)
C61 0.064(8) 0.065(8) 0.071(8) 0.025(6) 0.042(7) 0.028(6)
C62 0.069(9) 0.092(10) 0.083(10) 0.064(8) 0.042(8) 0.025(7)
O8 0.074(7) 0.041(5) 0.059(6) 0.002(4) 0.024(5) -0.007(4)
O9 0.071(7) 0.046(6) 0.067(7) 0.010(5) 0.040(6) 0.025(5)
C63 0.054(8) 0.089(10) 0.053(8) 0.011(7) 0.010(7) -0.006(7)
C64 0.148(16) 0.027(7) 0.100(12) -0.017(7) 0.045(11) 0.000(8)
C65 0.112(14) 0.062(9) 0.098(12) -0.025(9) 0.007(10) 0.045(9)
C66 0.092(11) 0.102(12) 0.052(8) 0.035(8) 0.041(8) 0.048(9)
O4A 0.104(15) 0.066(13) 0.104(14) 0.033(12) 0.074(13) 0.039(12)
O5A 0.110(13) 0.062(11) 0.103(13) 0.038(10) 0.094(11) 0.033(10)
C55A 0.12(2) 0.062(16) 0.073(17) 0.036(14) 0.048(16) 0.023(15)
C56A 0.113(14) 0.073(12) 0.114(14) 0.033(11) 0.070(13) 0.039(11)
C57A 0.112(14) 0.068(11) 0.111(13) 0.037(10) 0.086(12) 0.036(10)
C58A 0.097(19) 0.074(18) 0.10(2) 0.047(16) 0.075(16) 0.016(16)
O6A 0.039(11) 0.068(11) 0.063(11) 0.014(9) 0.005(9) -0.005(9)
O7A 0.042(9) 0.051(9) 0.048(10) -0.001(8) 0.012(8) 0.005(8)
C59A 0.045(15) 0.087(17) 0.071(16) 0.022(14) 0.001(14) -0.019(14)
C60A 0.044(9) 0.056(10) 0.067(10) 0.002(8) 0.005(8) -0.005(8)
C61A 0.045(9) 0.051(9) 0.066(10) -0.001(8) 0.009(8) 0.003(8)
C62A 0.046(13) 0.070(15) 0.055(14) 0.004(13) 0.013(12) 0.005(13)
O8A 0.078(14) 0.099(16) 0.081(15) 0.029(12) 0.025(12) -0.019(12)
O9A 0.109(15) 0.088(15) 0.080(14) 0.034(11) 0.005(13) -0.032(13)
C63A 0.060(15) 0.11(2) 0.057(15) 0.010(14) 0.039(13) 0.019(14)
C64A 0.089(14) 0.099(15) 0.086(14) 0.034(11) 0.019(12) -0.025(12)
C65A 0.102(14) 0.092(14) 0.084(14) 0.036(10) 0.009(12) -0.031(12)
C66A 0.14(2) 0.10(2) 0.075(19) 0.036(17) 0.00(2) -0.03(2)
O100 0.103(19) 0.17(2) 0.19(2) -0.017(10) 0.078(19) -0.021(9)
C101 0.111(19) 0.17(2) 0.19(2) -0.006(9) 0.073(19) -0.011(8)
C102 0.116(19) 0.17(2) 0.20(2) 0.000 0.062(19) 0.000
C103 0.117(19) 0.17(2) 0.20(2) 0.000 0.063(19) 0.000
C104 0.113(19) 0.17(2) 0.19(2) -0.012(9) 0.070(19) -0.010(8)

loop_
_atom_type_symbol
_atom_type_description
_atom_type_scat_dispersion_real
_atom_type_scat_dispersion_imag
_atom_type_scat_source
C C 0.0033 0.0016 'International Tables Vol C Tables 4.2.6.8 and 6.1.1.4'
H H 0.0000 0.0000 'International Tables Vol C Tables 4.2.6.8 and 6.1.1.4'
N N 0.0061 0.0033 'International Tables Vol C Tables 4.2.6.8 and 6.1.1.4'
O O 0.0106 0.0060 'International Tables Vol C Tables 4.2.6.8 and 6.1.1.4'
Na Na 0.0362 0.0249 'International Tables Vol C Tables 4.2.6.8 and 6.1.1.4'
Te Te -0.5308 1.6751 'International Tables Vol C Tables 4.2.6.8 and 6.1.1.4'
U U -9.6767 9.6646 'International Tables Vol C Tables 4.2.6.8 and 6.1.1.4'

loop_
_geom_angle_atom_site_label_1
_geom_angle_atom_site_label_2
_geom_angle_atom_site_label_3
_geom_angle
_geom_angle_site_symmetry_1
_geom_angle_site_symmetry_3
O2 U1 O1 150.78(13) . .
O2 U1 O3 82.47(13) . .
O1 U1 O3 87.27(14) . .
O2 U1 N1 76.72(13) . .
O1 U1 N1 74.23(13) . .
O3 U1 N1 75.50(13) . .
O2 U1 Te1 96.14(9) . 2_655
O1 U1 Te1 112.79(10) . 2_655
O3 U1 Te1 102.24(9) . 2_655
N1 U1 Te1 172.69(9) . 2_655
O2 U1 Te1 95.77(10) . .
O1 U1 Te1 87.69(10) . .
O3 U1 Te1 166.04(9) . .
N1 U1 Te1 90.60(10) . .
Te1 U1 Te1 91.708(16) 2_655 .
U1 Te1 U1 85.992(15) 2_655 .
C3 O1 U1 146.7(3) . .
C10 O2 U1 142.9(3) . .
C17 O3 U1 127.3(3) . .
C1 N1 C15 111.8(4) . .
C1 N1 C8 105.3(4) . .
C15 N1 C8 109.9(4) . .
C1 N1 U1 108.1(3) . .
C15 N1 U1 114.6(3) . .
C8 N1 U1 106.6(3) . .
N1 C1 C2 118.4(5) . .
N1 C1 H1A 107.7 . .
C2 C1 H1A 107.7 . .
N1 C1 H1B 107.7 . .
C2 C1 H1B 107.7 . .
H1A C1 H1B 107.1 . .
C7 C2 C3 120.7(5) . .
C7 C2 C1 119.2(5) . .
C3 C2 C1 119.9(5) . .
O1 C3 C2 119.3(5) . .
O1 C3 C4 121.2(5) . .
C2 C3 C4 119.5(5) . .
C5 C4 C3 116.6(5) . .
C5 C4 C22 121.1(5) . .
C3 C4 C22 122.2(5) . .
C6 C5 C4 123.5(6) . .
C6 C5 H5A 118.2 . .
C4 C5 H5A 118.2 . .
C7 C6 C5 117.8(6) . .
C7 C6 C32 121.7(6) . .
C5 C6 C32 120.5(6) . .
C6 C7 C2 121.8(6) . .
C6 C7 H7A 119.1 . .
C2 C7 H7A 119.1 . .
N1 C8 C9 117.3(4) . .
N1 C8 H8A 108.0 . .
C9 C8 H8A 108.0 . .
N1 C8 H8B 108.0 . .
C9 C8 H8B 108.0 . .
H8A C8 H8B 107.2 . .
C14 C9 C10 119.3(5) . .
C14 C9 C8 119.9(5) . .
C10 C9 C8 120.6(5) . .
O2 C10 C11 121.8(5) . .
O2 C10 C9 117.1(5) . .
C11 C10 C9 121.1(5) . .
C10 C11 C12 116.3(5) . .
C10 C11 C33 123.3(5) . .
C12 C11 C33 120.3(5) . .
C13 C12 C11 123.8(6) . .
C13 C12 H12A 118.1 . .
C11 C12 H12A 118.1 . .
C14 C13 C12 117.8(5) . .
C14 C13 C43 121.8(6) . .
C12 C13 C43 120.4(6) . .
C9 C14 C13 121.5(5) . .
C9 C14 H14A 119.3 . .
C13 C14 H14A 119.3 . .
N1 C15 C16 117.9(4) . .
N1 C15 H15A 107.8 . .
C16 C15 H15A 107.8 . .
N1 C15 H15B 107.8 . .
C16 C15 H15B 107.8 . .
H15A C15 H15B 107.2 . .
C21 C16 C17 121.4(5) . .
C21 C16 C15 120.3(5) . .
C17 C16 C15 118.0(5) . .
O3 C17 C16 119.2(5) . .
O3 C17 C18 121.8(5) . .
C16 C17 C18 119.0(5) . .
C19 C18 C17 116.9(5) . .
C19 C18 C44 122.2(5) . .
C17 C18 C44 120.9(5) . .
C20 C19 C18 123.3(5) . .
C20 C19 H19A 118.3 . .
C18 C19 H19A 118.3 . .
C19 C20 C21 118.6(5) . .
C19 C20 C54 120.4(6) . .
C21 C20 C54 121.0(6) . .
C16 C21 C20 120.1(5) . .
C16 C21 H21A 120.0 . .
C20 C21 H21A 120.0 . .
C4 C22 C31 109.5(4) . .
C4 C22 C26 111.9(5) . .
C31 C22 C26 107.9(5) . .
C4 C22 C29 111.1(5) . .
C31 C22 C29 109.9(5) . .
C26 C22 C29 106.5(5) . .
C30 C23 C27 109.4(6) . .
C30 C23 C26 109.8(5) . .
C27 C23 C26 109.2(5) . .
C30 C23 H23A 109.5 . .
C27 C23 H23A 109.5 . .
C26 C23 H23A 109.5 . .
C27 C24 C28 109.6(5) . .
C27 C24 C31 110.4(5) . .
C28 C24 C31 109.1(5) . .
C27 C24 H24A 109.3 . .
C28 C24 H24A 109.3 . .
C31 C24 H24A 109.3 . .
C28 C25 C30 110.9(6) . .
C28 C25 C29 109.7(6) . .
C30 C25 C29 108.4(6) . .
C28 C25 H25A 109.2 . .
C30 C25 H25A 109.2 . .
C29 C25 H25A 109.2 . .
C23 C26 C22 110.7(5) . .
C23 C26 H26A 109.5 . .
C22 C26 H26A 109.5 . .
C23 C26 H26B 109.5 . .
C22 C26 H26B 109.5 . .
H26A C26 H26B 108.1 . .
C24 C27 C23 109.6(5) . .
C24 C27 H27A 109.8 . .
C23 C27 H27A 109.8 . .
C24 C27 H27B 109.8 . .
C23 C27 H27B 109.8 . .
H27A C27 H27B 108.2 . .
C25 C28 C24 109.9(6) . .
C25 C28 H28A 109.7 . .
C24 C28 H28A 109.7 . .
C25 C28 H28B 109.7 . .
C24 C28 H28B 109.7 . .
H28A C28 H28B 108.2 . .
C25 C29 C22 110.0(5) . .
C25 C29 H29A 109.7 . .
C22 C29 H29A 109.7 . .
C25 C29 H29B 109.7 . .
C22 C29 H29B 109.7 . .
H29A C29 H29B 108.2 . .
C25 C30 C23 108.8(5) . .
C25 C30 H30A 109.9 . .
C23 C30 H30A 109.9 . .
C25 C30 H30B 109.9 . .
C23 C30 H30B 109.9 . .
H30A C30 H30B 108.3 . .
C24 C31 C22 110.3(5) . .
C24 C31 H31A 109.6 . .
C22 C31 H31A 109.6 . .
C24 C31 H31B 109.6 . .
C22 C31 H31B 109.6 . .
H31A C31 H31B 108.1 . .
C6 C32 H32A 109.5 . .
C6 C32 H32B 109.5 . .
H32A C32 H32B 109.5 . .
C6 C32 H32C 109.5 . .
H32A C32 H32C 109.5 . .
H32B C32 H32C 109.5 . .
C11 C33 C40 113.6(4) . .
C11 C33 C37 111.2(4) . .
C40 C33 C37 107.0(4) . .
C11 C33 C42 108.9(4) . .
C40 C33 C42 108.6(4) . .
C37 C33 C42 107.3(5) . .
C41 C34 C38 110.4(5) . .
C41 C34 C37 110.6(5) . .
C38 C34 C37 108.5(5) . .
C41 C34 H34A 109.1 . .
C38 C34 H34A 109.1 . .
C37 C34 H34A 109.1 . .
C39 C35 C42 109.3(5) . .
C39 C35 C38 110.3(5) . .
C42 C35 C38 109.4(5) . .
C39 C35 H35A 109.3 . .
C42 C35 H35A 109.3 . .
C38 C35 H35A 109.3 . .
C39 C36 C41 110.1(5) . .
C39 C36 C40 109.6(5) . .
C41 C36 C40 109.5(5) . .
C39 C36 H36A 109.2 . .
C41 C36 H36A 109.2 . .
C40 C36 H36A 109.2 . .
C34 C37 C33 111.5(5) . .
C34 C37 H37A 109.3 . .
C33 C37 H37A 109.3 . .
C34 C37 H37B 109.3 . .
C33 C37 H37B 109.3 . .
H37A C37 H37B 108.0 . .
C34 C38 C35 108.7(5) . .
C34 C38 H38A 109.9 . .
C35 C38 H38A 109.9 . .
C34 C38 H38B 109.9 . .
C35 C38 H38B 109.9 . .
H38A C38 H38B 108.3 . .
C35 C39 C36 109.4(5) . .
C35 C39 H39A 109.8 . .
C36 C39 H39A 109.8 . .
C35 C39 H39B 109.8 . .
C36 C39 H39B 109.8 . .
H39A C39 H39B 108.2 . .
C36 C40 C33 110.8(5) . .
C36 C40 H40A 109.5 . .
C33 C40 H40A 109.5 . .
C36 C40 H40B 109.5 . .
C33 C40 H40B 109.5 . .
H40A C40 H40B 108.1 . .
C34 C41 C36 108.9(5) . .
C34 C41 H41A 109.9 . .
C36 C41 H41A 109.9 . .
C34 C41 H41B 109.9 . .
C36 C41 H41B 109.9 . .
H41A C41 H41B 108.3 . .
C35 C42 C33 110.3(5) . .
C35 C42 H42A 109.6 . .
C33 C42 H42A 109.6 . .
C35 C42 H42B 109.6 . .
C33 C42 H42B 109.6 . .
H42A C42 H42B 108.1 . .
C13 C43 H43A 109.5 . .
C13 C43 H43B 109.5 . .
H43A C43 H43B 109.5 . .
C13 C43 H43C 109.5 . .
H43A C43 H43C 109.5 . .
H43B C43 H43C 109.5 . .
C18 C44 C51 111.7(5) . .
C18 C44 C53 110.3(4) . .
C51 C44 C53 109.3(5) . .
C18 C44 C48 112.1(5) . .
C51 C44 C48 106.3(5) . .
C53 C44 C48 106.9(5) . .
C52 C45 C49 109.1(6) . .
C52 C45 C48 109.6(5) . .
C49 C45 C48 109.4(5) . .
C52 C45 H45A 109.6 . .
C49 C45 H45A 109.6 . .
C48 C45 H45A 109.6 . .
C49 C46 C50 109.6(5) . .
C49 C46 C53 109.1(5) . .
C50 C46 C53 110.2(5) . .
C49 C46 H46A 109.3 . .
C50 C46 H46A 109.3 . .
C53 C46 H46A 109.3 . .
C50 C47 C52 109.0(5) . .
C50 C47 C51 109.4(5) . .
C52 C47 C51 109.2(5) . .
C50 C47 H47A 109.8 . .
C52 C47 H47A 109.8 . .
C51 C47 H47A 109.8 . .
C45 C48 C44 111.7(5) . .
C45 C48 H48A 109.3 . .
C44 C48 H48A 109.3 . .
C45 C48 H48B 109.3 . .
C44 C48 H48B 109.3 . .
H48A C48 H48B 107.9 . .
C46 C49 C45 109.3(5) . .
C46 C49 H49A 109.8 . .
C45 C49 H49A 109.8 . .
C46 C49 H49B 109.8 . .
C45 C49 H49B 109.8 . .
H49A C49 H49B 108.3 . .
C47 C50 C46 109.8(5) . .
C47 C50 H50A 109.7 . .
C46 C50 H50A 109.7 . .
C47 C50 H50B 109.7 . .
C46 C50 H50B 109.7 . .
H50A C50 H50B 108.2 . .
C44 C51 C47 111.8(5) . .
C44 C51 H51A 109.2 . .
C47 C51 H51A 109.2 . .
C44 C51 H51B 109.2 . .
C47 C51 H51B 109.2 . .
H51A C51 H51B 107.9 . .
C45 C52 C47 109.8(5) . .
C45 C52 H52A 109.7 . .
C47 C52 H52A 109.7 . .
C45 C52 H52B 109.7 . .
C47 C52 H52B 109.7 . .
H52A C52 H52B 108.2 . .
C46 C53 C44 110.9(5) . .
C46 C53 H53A 109.5 . .
C44 C53 H53A 109.5 . .
C46 C53 H53B 109.5 . .
C44 C53 H53B 109.5 . .
H53A C53 H53B 108.0 . .
C20 C54 H54A 109.5 . .
C20 C54 H54B 109.5 . .
H54A C54 H54B 109.5 . .
C20 C54 H54C 109.5 . .
H54A C54 H54C 109.5 . .
H54B C54 H54C 109.5 . .
O7A Na1 O5A 101.8(7) . .
O7A Na1 O6A 71.6(6) . .
O5A Na1 O6A 93.5(11) . .
O7A Na1 O8 102.6(5) . .
O5A Na1 O8 81.6(8) . .
O6A Na1 O8 171.6(8) . .
O7A Na1 O7 89.5(6) . .
O5A Na1 O7 168.1(6) . .
O6A Na1 O7 93.5(9) . .
O8 Na1 O7 92.5(4) . .
O7A Na1 O6 20.8(5) . .
O5A Na1 O6 121.3(5) . .
O6A Na1 O6 79.4(6) . .
O8 Na1 O6 97.3(3) . .
O7 Na1 O6 69.5(4) . .
O7A Na1 O9 169.8(6) . .
O5A Na1 O9 70.3(5) . .
O6A Na1 O9 114.4(6) . .
O8 Na1 O9 70.4(4) . .
O7 Na1 O9 98.1(4) . .
O6 Na1 O9 162.6(4) . .
O7A Na1 O5 84.1(5) . .
O5A Na1 O5 85.9(8) . .
O6A Na1 O5 13.5(6) . .
O8 Na1 O5 166.8(4) . .
O7 Na1 O5 98.9(4) . .
O6 Na1 O5 92.9(3) . .
O9 Na1 O5 101.2(4) . .
O7A Na1 O4A 169.5(9) . .
O5A Na1 O4A 70.5(7) . .
O6A Na1 O4A 101.2(10) . .
O8 Na1 O4A 83.6(9) . .
O7 Na1 O4A 98.8(7) . .
O6 Na1 O4A 168.3(7) . .
O9 Na1 O4A 13.2(10) . .
O5 Na1 O4A 88.1(9) . .
O7A Na1 O4 84.7(6) . .
O5A Na1 O4 22.0(5) . .
O6A Na1 O4 74.8(9) . .
O8 Na1 O4 98.8(3) . .
O7 Na1 O4 168.1(4) . .
O6 Na1 O4 105.4(3) . .
O9 Na1 O4 89.0(4) . .
O5 Na1 O4 70.2(3) . .
O4A Na1 O4 85.9(7) . .
O7A Na1 O8A 96.2(13) . .
O5A Na1 O8A 160.7(12) . .
O6A Na1 O8A 98.8(12) . .
O8 Na1 O8A 87.7(7) . .
O7 Na1 O8A 7.5(13) . .
O6 Na1 O8A 75.9(12) . .
O9 Na1 O8A 91.1(12) . .
O5 Na1 O8A 102.9(7) . .
O4A Na1 O8A 92.5(13) . .
O4 Na1 O8A 173.0(7) . .
O7A Na1 O9A 92.9(9) . .
O5A Na1 O9A 103.3(10) . .
O6A Na1 O9A 159.3(11) . .
O8 Na1 O9A 22.3(7) . .
O7 Na1 O9A 72.2(7) . .
O6 Na1 O9A 81.5(9) . .
O9 Na1 O9A 83.1(9) . .
O5 Na1 O9A 170.7(7) . .
O4A Na1 O9A 95.8(12) . .
O4 Na1 O9A 118.4(6) . .
O8A Na1 O9A 68.6(8) . .
C56 O4 C55 115.2(11) . .
C56 O4 Na1 112.8(7) . .
C55 O4 Na1 123.6(10) . .
C57 O5 C58 112.1(10) . .
C57 O5 Na1 110.8(8) . .
C58 O5 Na1 123.5(9) . .
O4 C55 H55A 109.5 . .
O4 C55 H55B 109.5 . .
H55A C55 H55B 109.5 . .
O4 C55 H55C 109.5 . .
H55A C55 H55C 109.5 . .
H55B C55 H55C 109.5 . .
O4 C56 C57 109.2(9) . .
O4 C56 H56A 109.8 . .
C57 C56 H56A 109.8 . .
O4 C56 H56B 109.8 . .
C57 C56 H56B 109.8 . .
H56A C56 H56B 108.3 . .
O5 C57 C56 109.9(10) . .
O5 C57 H57A 109.7 . .
C56 C57 H57A 109.7 . .
O5 C57 H57B 109.7 . .
C56 C57 H57B 109.7 . .
H57A C57 H57B 108.2 . .
O5 C58 H58A 109.5 . .
O5 C58 H58B 109.5 . .
H58A C58 H58B 109.5 . .
O5 C58 H58C 109.5 . .
H58A C58 H58C 109.5 . .
H58B C58 H58C 109.5 . .
C60 O6 C59 111.8(9) . .
C60 O6 Na1 114.3(6) . .
C59 O6 Na1 126.9(9) . .
C62 O7 C61 113.5(11) . .
C62 O7 Na1 123.7(8) . .
C61 O7 Na1 116.1(9) . .
O6 C59 H59A 109.5 . .
O6 C59 H59B 109.5 . .
H59A C59 H59B 109.5 . .
O6 C59 H59C 109.5 . .
H59A C59 H59C 109.5 . .
H59B C59 H59C 109.5 . .
O6 C60 C61 112.2(10) . .
O6 C60 H60A 109.2 . .
C61 C60 H60A 109.2 . .
O6 C60 H60B 109.2 . .
C61 C60 H60B 109.2 . .
H60A C60 H60B 107.9 . .
O7 C61 C60 110.9(11) . .
O7 C61 H61A 109.5 . .
C60 C61 H61A 109.5 . .
O7 C61 H61B 109.5 . .
C60 C61 H61B 109.5 . .
H61A C61 H61B 108.1 . .
O7 C62 H62A 109.5 . .
O7 C62 H62B 109.5 . .
H62A C62 H62B 109.5 . .
O7 C62 H62C 109.5 . .
H62A C62 H62C 109.5 . .
H62B C62 H62C 109.5 . .
C63 O8 C64 113.8(11) . .
C63 O8 Na1 120.2(9) . .
C64 O8 Na1 110.5(8) . .
C65 O9 C66 112.2(12) . .
C65 O9 Na1 112.5(9) . .
C66 O9 Na1 117.6(9) . .
O8 C63 H63A 109.5 . .
O8 C63 H63B 109.5 . .
H63A C63 H63B 109.5 . .
O8 C63 H63C 109.5 . .
H63A C63 H63C 109.5 . .
H63B C63 H63C 109.5 . .
O8 C64 C65 107.5(11) . .
O8 C64 H64A 110.2 . .
C65 C64 H64A 110.2 . .
O8 C64 H64B 110.2 . .
C65 C64 H64B 110.2 . .
H64A C64 H64B 108.5 . .
O9 C65 C64 103.7(12) . .
O9 C65 H65A 111.0 . .
C64 C65 H65A 111.0 . .
O9 C65 H65B 111.0 . .
C64 C65 H65B 111.0 . .
H65A C65 H65B 109.0 . .
O9 C66 H66A 109.5 . .
O9 C66 H66B 109.5 . .
H66A C66 H66B 109.5 . .
O9 C66 H66C 109.5 . .
H66A C66 H66C 109.5 . .
H66B C66 H66C 109.5 . .
C56A O4A C55A 117(2) . .
C56A O4A Na1 110.8(17) . .
C55A O4A Na1 122(3) . .
C58A O5A C57A 113(2) . .
C58A O5A Na1 129(2) . .
C57A O5A Na1 117.8(13) . .
O4A C55A H55D 109.5 . .
O4A C55A H55E 109.5 . .
H55D C55A H55E 109.5 . .
O4A C55A H55F 109.5 . .
H55D C55A H55F 109.5 . .
H55E C55A H55F 109.5 . .
O4A C56A C57A 111(2) . .
O4A C56A H56C 109.5 . .
C57A C56A H56C 109.5 . .
O4A C56A H56D 109.5 . .
C57A C56A H56D 109.5 . .
H56C C56A H56D 108.1 . .
O5A C57A C56A 111.9(18) . .
O5A C57A H57C 109.2 . .
C56A C57A H57C 109.2 . .
O5A C57A H57D 109.2 . .
C56A C57A H57D 109.2 . .
H57C C57A H57D 107.9 . .
O5A C58A H58D 109.5 . .
O5A C58A H58E 109.5 . .
H58D C58A H58E 109.5 . .
O5A C58A H58F 109.5 . .
H58D C58A H58F 109.5 . .
H58E C58A H58F 109.5 . .
C60A O6A C59A 113(2) . .
C60A O6A Na1 110.1(18) . .
C59A O6A Na1 124(2) . .
C62A O7A C61A 113.0(18) . .
C62A O7A Na1 123.4(19) . .
C61A O7A Na1 115.5(13) . .
O6A C59A H59D 109.5 . .
O6A C59A H59E 109.5 . .
H59D C59A H59E 109.5 . .
O6A C59A H59F 109.5 . .
H59D C59A H59F 109.5 . .
H59E C59A H59F 109.5 . .
O6A C60A C61A 109.5(18) . .
O6A C60A Na1 44.6(14) . .
C61A C60A Na1 78.7(11) . .
O6A C60A H60C 109.8 . .
C61A C60A H60C 109.8 . .
Na1 C60A H60C 153.0 . .
O6A C60A H60D 109.8 . .
C61A C60A H60D 109.8 . .
Na1 C60A H60D 91.8 . .
H60C C60A H60D 108.2 . .
O7A C61A C60A 109.1(17) . .
O7A C61A H61C 109.9 . .
C60A C61A H61C 109.9 . .
O7A C61A H61D 109.9 . .
C60A C61A H61D 109.9 . .
H61C C61A H61D 108.3 . .
O7A C62A H62D 109.5 . .
O7A C62A H62E 109.5 . .
H62D C62A H62E 109.5 . .
O7A C62A H62F 109.5 . .
H62D C62A H62F 109.5 . .
H62E C62A H62F 109.5 . .
C64A O8A C63A 114(2) . .
C64A O8A Na1 113(2) . .
C63A O8A Na1 117(3) . .
C65A O9A C66A 116(2) . .
C65A O9A Na1 116.0(16) . .
C66A O9A Na1 119(3) . .
O8A C63A H63D 109.5 . .
O8A C63A H63E 109.5 . .
H63D C63A H63E 109.5 . .
O8A C63A H63F 109.5 . .
H63D C63A H63F 109.5 . .
H63E C63A H63F 109.5 . .
O8A C64A C65A 110(2) . .
O8A C64A H64C 109.7 . .
C65A C64A H64C 109.7 . .
O8A C64A H64D 109.7 . .
C65A C64A H64D 109.7 . .
H64C C64A H64D 108.2 . .
O9A C65A C64A 110(2) . .
O9A C65A H65C 109.7 . .
C64A C65A H65C 109.7 . .
O9A C65A H65D 109.7 . .
C64A C65A H65D 109.7 . .
H65C C65A H65D 108.2 . .
O9A C66A H66D 109.5 . .
O9A C66A H66E 109.5 . .
H66D C66A H66E 109.5 . .
O9A C66A H66F 109.5 . .
H66D C66A H66F 109.5 . .
H66E C66A H66F 109.5 . .
C101 O100 C104 95.5(19) . .
O100 C101 C102 104(2) . .
O100 C101 H10A 110.8 . .
C102 C101 H10A 110.9 . .
O100 C101 H10B 110.9 . .
C102 C101 H10B 110.9 . .
H10A C101 H10B 108.9 . .
C103 C102 C101 103.8(11) . .
C103 C102 H10C 111.0 . .
C101 C102 H10C 111.0 . .
C103 C102 H10D 111.0 . .
C101 C102 H10D 111.0 . .
H10C C102 H10D 109.0 . .
C102 C103 C104 101.1(12) . .
C102 C103 H10E 111.6 . .
C104 C103 H10E 111.6 . .
C102 C103 H10F 111.6 . .
C104 C103 H10F 111.6 . .
H10E C103 H10F 109.4 . .
O100 C104 C103 102(2) . .
O100 C104 H10G 111.5 . .
C103 C104 H10G 111.5 . .
O100 C104 H10H 111.5 . .
C103 C104 H10H 111.5 . .
H10G C104 H10H 109.3 . .

loop_
_geom_bond_atom_site_label_1
_geom_bond_atom_site_label_2
_geom_bond_distance
_geom_bond_site_symmetry_2
U1 O2 2.164(4) .
U1 O1 2.179(4) .
U1 O3 2.213(4) .
U1 N1 2.614(4) .
U1 Te1 3.0306(5) 2_655
U1 Te1 3.1118(5) .
Te1 U1 3.0305(5) 2_655
O1 C3 1.347(6) .
O2 C10 1.343(6) .
O3 C17 1.328(6) .
N1 C1 1.486(7) .
N1 C15 1.488(7) .
N1 C8 1.501(7) .
C1 C2 1.509(8) .
C1 H1A 0.9900 .
C1 H1B 0.9900 .
C2 C7 1.382(8) .
C2 C3 1.400(8) .
C3 C4 1.426(8) .
C4 C5 1.410(8) .
C4 C22 1.532(8) .
C5 C6 1.390(9) .
C5 H5A 0.9500 .
C6 C7 1.372(9) .
C6 C32 1.518(9) .
C7 H7A 0.9500 .
C8 C9 1.510(8) .
C8 H8A 0.9900 .
C8 H8B 0.9900 .
C9 C14 1.382(8) .
C9 C10 1.413(7) .
C10 C11 1.401(8) .
C11 C12 1.401(8) .
C11 C33 1.538(8) .
C12 C13 1.386(8) .
C12 H12A 0.9500 .
C13 C14 1.382(8) .
C13 C43 1.524(9) .
C14 H14A 0.9500 .
C15 C16 1.515(8) .
C15 H15A 0.9900 .
C15 H15B 0.9900 .
C16 C21 1.379(8) .
C16 C17 1.414(7) .
C17 C18 1.420(8) .
C18 C19 1.406(7) .
C18 C44 1.526(8) .
C19 C20 1.389(8) .
C19 H19A 0.9500 .
C20 C21 1.391(8) .
C20 C54 1.521(8) .
C21 H21A 0.9500 .
C22 C31 1.540(8) .
C22 C26 1.547(8) .
C22 C29 1.550(8) .
C23 C30 1.525(9) .
C23 C27 1.528(9) .
C23 C26 1.540(9) .
C23 H23A 1.0000 .
C24 C27 1.514(8) .
C24 C28 1.519(9) .
C24 C31 1.529(8) .
C24 H24A 1.0000 .
C25 C28 1.513(11) .
C25 C30 1.523(10) .
C25 C29 1.546(9) .
C25 H25A 1.0000 .
C26 H26A 0.9900 .
C26 H26B 0.9900 .
C27 H27A 0.9900 .
C27 H27B 0.9900 .
C28 H28A 0.9900 .
C28 H28B 0.9900 .
C29 H29A 0.9900 .
C29 H29B 0.9900 .
C30 H30A 0.9900 .
C30 H30B 0.9900 .
C31 H31A 0.9900 .
C31 H31B 0.9900 .
C32 H32A 0.9800 .
C32 H32B 0.9800 .
C32 H32C 0.9800 .
C33 C40 1.544(7) .
C33 C37 1.548(8) .
C33 C42 1.552(8) .
C34 C41 1.514(9) .
C34 C38 1.523(9) .
C34 C37 1.527(8) .
C34 H34A 1.0000 .
C35 C39 1.519(8) .
C35 C42 1.536(8) .
C35 C38 1.543(9) .
C35 H35A 1.0000 .
C36 C39 1.524(9) .
C36 C41 1.524(9) .
C36 C40 1.535(8) .
C36 H36A 1.0000 .
C37 H37A 0.9900 .
C37 H37B 0.9900 .
C38 H38A 0.9900 .
C38 H38B 0.9900 .
C39 H39A 0.9900 .
C39 H39B 0.9900 .
C40 H40A 0.9900 .
C40 H40B 0.9900 .
C41 H41A 0.9900 .
C41 H41B 0.9900 .
C42 H42A 0.9900 .
C42 H42B 0.9900 .
C43 H43A 0.9800 .
C43 H43B 0.9800 .
C43 H43C 0.9800 .
C44 C51 1.535(8) .
C44 C53 1.543(8) .
C44 C48 1.551(8) .
C45 C52 1.515(10) .
C45 C49 1.533(9) .
C45 C48 1.539(9) .
C45 H45A 1.0000 .
C46 C49 1.525(8) .
C46 C50 1.528(9) .
C46 C53 1.536(8) .
C46 H46A 1.0000 .
C47 C50 1.521(9) .
C47 C52 1.535(9) .
C47 C51 1.539(8) .
C47 H47A 1.0000 .
C48 H48A 0.9900 .
C48 H48B 0.9900 .
C49 H49A 0.9900 .
C49 H49B 0.9900 .
C50 H50A 0.9900 .
C50 H50B 0.9900 .
C51 H51A 0.9900 .
C51 H51B 0.9900 .
C52 H52A 0.9900 .
C52 H52B 0.9900 .
C53 H53A 0.9900 .
C53 H53B 0.9900 .
C54 H54A 0.9800 .
C54 H54B 0.9800 .
C54 H54C 0.9800 .
Na1 O7A 2.31(2) .
Na1 O5A 2.327(18) .
Na1 O6A 2.33(3) .
Na1 O8 2.356(10) .
Na1 O7 2.370(12) .
Na1 O6 2.372(8) .
Na1 O9 2.385(12) .
Na1 O5 2.392(11) .
Na1 O4A 2.39(3) .
Na1 O4 2.414(9) .
Na1 O8A 2.41(4) .
Na1 O9A 2.42(3) .
O4 C56 1.410(13) .
O4 C55 1.432(15) .
O5 C57 1.403(14) .
O5 C58 1.406(15) .
C55 H55A 0.9800 .
C55 H55B 0.9800 .
C55 H55C 0.9800 .
C56 C57 1.493(16) .
C56 H56A 0.9900 .
C56 H56B 0.9900 .
C57 H57A 0.9900 .
C57 H57B 0.9900 .
C58 H58A 0.9800 .
C58 H58B 0.9800 .
C58 H58C 0.9800 .
O6 C60 1.398(14) .
O6 C59 1.419(13) .
O7 C62 1.387(19) .
O7 C61 1.416(15) .
C59 H59A 0.9800 .
C59 H59B 0.9800 .
C59 H59C 0.9800 .
C60 C61 1.465(16) .
C60 H60A 0.9900 .
C60 H60B 0.9900 .
C61 H61A 0.9900 .
C61 H61B 0.9900 .
C62 H62A 0.9800 .
C62 H62B 0.9800 .
C62 H62C 0.9800 .
O8 C63 1.456(15) .
O8 C64 1.458(16) .
O9 C65 1.366(17) .
O9 C66 1.436(18) .
C63 H63A 0.9800 .
C63 H63B 0.9800 .
C63 H63C 0.9800 .
C64 C65 1.54(2) .
C64 H64A 0.9900 .
C64 H64B 0.9900 .
C65 H65A 0.9900 .
C65 H65B 0.9900 .
C66 H66A 0.9800 .
C66 H66B 0.9800 .
C66 H66C 0.9800 .
O4A C56A 1.42(2) .
O4A C55A 1.42(2) .
O5A C58A 1.39(2) .
O5A C57A 1.406(19) .
C55A H55D 0.9800 .
C55A H55E 0.9800 .
C55A H55F 0.9800 .
C56A C57A 1.51(2) .
C56A H56C 0.9900 .
C56A H56D 0.9900 .
C57A H57C 0.9900 .
C57A H57D 0.9900 .
C58A H58D 0.9800 .
C58A H58E 0.9800 .
C58A H58F 0.9800 .
O6A C60A 1.41(2) .
O6A C59A 1.42(2) .
O7A C62A 1.40(2) .
O7A C61A 1.406(19) .
C59A H59D 0.9800 .
C59A H59E 0.9800 .
C59A H59F 0.9800 .
C60A C61A 1.50(2) .
C60A H60C 0.9900 .
C60A H60D 0.9900 .
C61A H61C 0.9900 .
C61A H61D 0.9900 .
C62A H62D 0.9800 .
C62A H62E 0.9800 .
C62A H62F 0.9800 .
O8A C64A 1.42(2) .
O8A C63A 1.42(2) .
O9A C65A 1.39(2) .
O9A C66A 1.40(2) .
C63A H63D 0.9800 .
C63A H63E 0.9800 .
C63A H63F 0.9800 .
C64A C65A 1.49(2) .
C64A H64C 0.9900 .
C64A H64D 0.9900 .
C65A H65C 0.9900 .
C65A H65D 0.9900 .
C66A H66D 0.9800 .
C66A H66E 0.9800 .
C66A H66F 0.9800 .
O100 C101 1.458(18) .
O100 C104 1.49(2) .
C101 C102 1.612(19) .
C101 H10A 0.9900 .
C101 H10B 0.9900 .
C102 C103 1.473(19) .
C102 H10C 0.9900 .
C102 H10D 0.9900 .
C103 C104 1.65(3) .
C103 H10E 0.9900 .
C103 H10F 0.9900 .
C104 H10G 0.9900 .
C104 H10H 0.9900 .

loop_
_geom_torsion_atom_site_label_1
_geom_torsion_atom_site_label_2
_geom_torsion_atom_site_label_3
_geom_torsion_atom_site_label_4
_geom_torsion
_geom_torsion_site_symmetry_1
_geom_torsion_site_symmetry_4
O2 U1 Te1 U1 79.99(9) . 2_655
O1 U1 Te1 U1 -129.11(10) . 2_655
O3 U1 Te1 U1 162.0(4) . 2_655
N1 U1 Te1 U1 156.70(9) . 2_655
Te1 U1 Te1 U1 -16.362(16) 2_655 2_655
O2 U1 O1 C3 15.0(8) . .
O3 U1 O1 C3 84.3(6) . .
N1 U1 O1 C3 8.6(6) . .
Te1 U1 O1 C3 -173.6(6) 2_655 .
Te1 U1 O1 C3 -82.7(6) . .
O1 U1 O2 C10 11.9(7) . .
O3 U1 O2 C10 -58.5(5) . .
N1 U1 O2 C10 18.3(5) . .
Te1 U1 O2 C10 -160.1(5) 2_655 .
Te1 U1 O2 C10 107.5(5) . .
O2 U1 O3 C17 135.0(4) . .
O1 U1 O3 C17 -17.6(4) . .
N1 U1 O3 C17 56.9(4) . .
Te1 U1 O3 C17 -130.3(4) 2_655 .
Te1 U1 O3 C17 51.4(7) . .
O2 U1 N1 C1 144.0(3) . .
O1 U1 N1 C1 -39.2(3) . .
O3 U1 N1 C1 -130.5(3) . .
Te1 U1 N1 C1 48.2(3) . .
O2 U1 N1 C15 -90.6(3) . .
O1 U1 N1 C15 86.2(3) . .
O3 U1 N1 C15 -5.1(3) . .
Te1 U1 N1 C15 173.6(3) . .
O2 U1 N1 C8 31.3(3) . .
O1 U1 N1 C8 -152.0(3) . .
O3 U1 N1 C8 116.8(3) . .
Te1 U1 N1 C8 -64.5(3) . .
C15 N1 C1 C2 -56.3(6) . .
C8 N1 C1 C2 -175.6(5) . .
U1 N1 C1 C2 70.8(5) . .
N1 C1 C2 C7 129.0(6) . .
N1 C1 C2 C3 -56.5(7) . .
U1 O1 C3 C2 5.9(9) . .
U1 O1 C3 C4 -172.8(4) . .
C7 C2 C3 O1 -175.3(5) . .
C1 C2 C3 O1 10.2(8) . .
C7 C2 C3 C4 3.3(8) . .
C1 C2 C3 C4 -171.1(5) . .
O1 C3 C4 C5 174.7(5) . .
C2 C3 C4 C5 -3.9(8) . .
O1 C3 C4 C22 -3.0(8) . .
C2 C3 C4 C22 178.4(5) . .
C3 C4 C5 C6 1.7(9) . .
C22 C4 C5 C6 179.4(6) . .
C4 C5 C6 C7 1.3(11) . .
C4 C5 C6 C32 -179.0(7) . .
C5 C6 C7 C2 -2.1(11) . .
C32 C6 C7 C2 178.2(7) . .
C3 C2 C7 C6 -0.2(10) . .
C1 C2 C7 C6 174.3(6) . .
C1 N1 C8 C9 175.3(4) . .
C15 N1 C8 C9 54.7(6) . .
U1 N1 C8 C9 -70.0(5) . .
N1 C8 C9 C14 -124.8(6) . .
N1 C8 C9 C10 60.3(7) . .
U1 O2 C10 C11 145.0(5) . .
U1 O2 C10 C9 -36.4(8) . .
C14 C9 C10 O2 -177.3(5) . .
C8 C9 C10 O2 -2.5(7) . .
C14 C9 C10 C11 1.3(8) . .
C8 C9 C10 C11 176.1(5) . .
O2 C10 C11 C12 175.5(5) . .
C9 C10 C11 C12 -3.1(8) . .
O2 C10 C11 C33 -5.3(8) . .
C9 C10 C11 C33 176.1(5) . .
C10 C11 C12 C13 1.7(9) . .
C33 C11 C12 C13 -177.5(6) . .
C11 C12 C13 C14 1.6(10) . .
C11 C12 C13 C43 -177.2(7) . .
C10 C9 C14 C13 2.2(9) . .
C8 C9 C14 C13 -172.7(6) . .
C12 C13 C14 C9 -3.5(10) . .
C43 C13 C14 C9 175.2(7) . .
C1 N1 C15 C16 80.8(6) . .
C8 N1 C15 C16 -162.6(5) . .
U1 N1 C15 C16 -42.6(6) . .
N1 C15 C16 C21 -120.6(6) . .
N1 C15 C16 C17 65.1(7) . .
U1 O3 C17 C16 -57.2(6) . .
U1 O3 C17 C18 123.6(5) . .
C21 C16 C17 O3 171.3(5) . .
C15 C16 C17 O3 -14.5(7) . .
C21 C16 C17 C18 -9.5(8) . .
C15 C16 C17 C18 164.7(5) . .
O3 C17 C18 C19 -171.8(5) . .
C16 C17 C18 C19 9.0(8) . .
O3 C17 C18 C44 7.4(8) . .
C16 C17 C18 C44 -171.8(5) . .
C17 C18 C19 C20 -3.4(8) . .
C44 C18 C19 C20 177.4(5) . .
C18 C19 C20 C21 -2.2(9) . .
C18 C19 C20 C54 177.3(6) . .
C17 C16 C21 C20 3.8(9) . .
C15 C16 C21 C20 -170.2(5) . .
C19 C20 C21 C16 2.1(9) . .
C54 C20 C21 C16 -177.5(6) . .
C5 C4 C22 C31 -108.9(6) . .
C3 C4 C22 C31 68.7(6) . .
C5 C4 C22 C26 10.7(7) . .
C3 C4 C22 C26 -171.7(5) . .
C5 C4 C22 C29 129.5(6) . .
C3 C4 C22 C29 -52.8(7) . .
C30 C23 C26 C22 -60.2(7) . .
C27 C23 C26 C22 59.8(6) . .
C4 C22 C26 C23 -179.3(5) . .
C31 C22 C26 C23 -58.8(6) . .
C29 C22 C26 C23 59.2(6) . .
C28 C24 C27 C23 -60.0(7) . .
C31 C24 C27 C23 60.1(7) . .
C30 C23 C27 C24 60.8(7) . .
C26 C23 C27 C24 -59.4(7) . .
C30 C25 C28 C24 -58.5(7) . .
C29 C25 C28 C24 61.2(7) . .
C27 C24 C28 C25 58.7(7) . .
C31 C24 C28 C25 -62.2(7) . .
C28 C25 C29 C22 -57.8(7) . .
C30 C25 C29 C22 63.5(7) . .
C4 C22 C29 C25 177.0(5) . .
C31 C22 C29 C25 55.6(7) . .
C26 C22 C29 C25 -60.9(7) . .
C28 C25 C30 C23 58.8(8) . .
C29 C25 C30 C23 -61.8(8) . .
C27 C23 C30 C25 -59.4(7) . .
C26 C23 C30 C25 60.4(8) . .
C27 C24 C31 C22 -60.3(7) . .
C28 C24 C31 C22 60.1(7) . .
C4 C22 C31 C24 -179.5(5) . .
C26 C22 C31 C24 58.5(6) . .
C29 C22 C31 C24 -57.2(6) . .
C10 C11 C33 C40 53.2(7) . .
C12 C11 C33 C40 -127.7(6) . .
C10 C11 C33 C37 174.0(5) . .
C12 C11 C33 C37 -6.8(7) . .
C10 C11 C33 C42 -67.9(7) . .
C12 C11 C33 C42 111.2(6) . .
C41 C34 C37 C33 59.3(7) . .
C38 C34 C37 C33 -62.0(6) . .
C11 C33 C37 C34 178.1(5) . .
C40 C33 C37 C34 -57.3(6) . .
C42 C33 C37 C34 59.1(6) . .
C41 C34 C38 C35 -59.7(6) . .
C37 C34 C38 C35 61.6(6) . .
C39 C35 C38 C34 58.6(6) . .
C42 C35 C38 C34 -61.6(6) . .
C42 C35 C39 C36 61.6(6) . .
C38 C35 C39 C36 -58.7(6) . .
C41 C36 C39 C35 59.5(6) . .
C40 C36 C39 C35 -61.0(6) . .
C39 C36 C40 C33 59.3(6) . .
C41 C36 C40 C33 -61.6(6) . .
C11 C33 C40 C36 -178.3(5) . .
C37 C33 C40 C36 58.5(6) . .
C42 C33 C40 C36 -57.1(6) . .
C38 C34 C41 C36 60.7(6) . .
C37 C34 C41 C36 -59.4(7) . .
C39 C36 C41 C34 -60.2(6) . .
C40 C36 C41 C34 60.3(7) . .
C39 C35 C42 C33 -60.4(6) . .
C38 C35 C42 C33 60.4(6) . .
C11 C33 C42 C35 -178.3(5) . .
C40 C33 C42 C35 57.6(6) . .
C37 C33 C42 C35 -57.8(6) . .
C19 C18 C44 C51 112.6(6) . .
C17 C18 C44 C51 -66.6(7) . .
C19 C18 C44 C53 -125.6(6) . .
C17 C18 C44 C53 55.2(7) . .
C19 C18 C44 C48 -6.6(7) . .
C17 C18 C44 C48 174.2(5) . .
C52 C45 C48 C44 -60.3(7) . .
C49 C45 C48 C44 59.3(7) . .
C18 C44 C48 C45 -179.0(5) . .
C51 C44 C48 C45 58.7(6) . .
C53 C44 C48 C45 -58.0(6) . .
C50 C46 C49 C45 -59.8(7) . .
C53 C46 C49 C45 60.9(7) . .
C52 C45 C49 C46 60.3(7) . .
C48 C45 C49 C46 -59.5(7) . .
C52 C47 C50 C46 -59.6(7) . .
C51 C47 C50 C46 59.7(7) . .
C49 C46 C50 C47 59.9(6) . .
C53 C46 C50 C47 -60.2(6) . .
C18 C44 C51 C47 178.5(5) . .
C53 C44 C51 C47 56.1(6) . .
C48 C44 C51 C47 -58.9(6) . .
C50 C47 C51 C44 -58.7(7) . .
C52 C47 C51 C44 60.5(6) . .
C49 C45 C52 C47 -60.7(7) . .
C48 C45 C52 C47 59.0(7) . .
C50 C47 C52 C45 60.5(7) . .
C51 C47 C52 C45 -58.9(7) . .
C49 C46 C53 C44 -62.1(6) . .
C50 C46 C53 C44 58.3(6) . .
C18 C44 C53 C46 -178.8(5) . .
C51 C44 C53 C46 -55.6(6) . .
C48 C44 C53 C46 59.1(6) . .
O7A Na1 O4 C56 -96.2(9) . .
O5A Na1 O4 C56 123(2) . .
O6A Na1 O4 C56 -23.9(10) . .
O8 Na1 O4 C56 161.8(8) . .
O7 Na1 O4 C56 -35(2) . .
O6 Na1 O4 C56 -98.0(8) . .
O9 Na1 O4 C56 91.8(9) . .
O5 Na1 O4 C56 -10.5(8) . .
O4A Na1 O4 C56 78.9(12) . .
O9A Na1 O4 C56 173.4(12) . .
O7A Na1 O4 C55 117.4(11) . .
O5A Na1 O4 C55 -23.5(18) . .
O6A Na1 O4 C55 -170.3(12) . .
O8 Na1 O4 C55 15.4(11) . .
O7 Na1 O4 C55 178.6(17) . .
O6 Na1 O4 C55 115.5(11) . .
O9 Na1 O4 C55 -54.6(11) . .
O5 Na1 O4 C55 -157.0(11) . .
O4A Na1 O4 C55 -67.5(14) . .
O9A Na1 O4 C55 26.9(15) . .
O7A Na1 O5 C57 65.7(10) . .
O5A Na1 O5 C57 -36.6(9) . .
O6A Na1 O5 C57 87(4) . .
O8 Na1 O5 C57 -55.9(18) . .
O7 Na1 O5 C57 154.3(8) . .
O6 Na1 O5 C57 84.6(8) . .
O9 Na1 O5 C57 -105.5(8) . .
O4A Na1 O5 C57 -107.1(10) . .
O4 Na1 O5 C57 -20.8(8) . .
O8A Na1 O5 C57 160.7(14) . .
O7A Na1 O5 C58 -71.5(11) . .
O5A Na1 O5 C58 -173.8(10) . .
O6A Na1 O5 C58 -50(4) . .
O8 Na1 O5 C58 166.9(13) . .
O7 Na1 O5 C58 17.1(10) . .
O6 Na1 O5 C58 -52.7(9) . .
O9 Na1 O5 C58 117.2(9) . .
O4A Na1 O5 C58 115.7(11) . .
O4 Na1 O5 C58 -158.0(10) . .
O8A Na1 O5 C58 23.5(15) . .
O9A Na1 O5 C58 0(5) . .
C55 O4 C56 C57 -172.1(12) . .
Na1 O4 C56 C57 38.5(12) . .
C58 O5 C57 C56 -168.9(11) . .
Na1 O5 C57 C56 48.7(11) . .
O4 C56 C57 O5 -59.1(13) . .
O7A Na1 O6 C60 146.3(19) . .
O5A Na1 O6 C60 168.3(12) . .
O6A Na1 O6 C60 80.7(12) . .
O8 Na1 O6 C60 -107.1(9) . .
O7 Na1 O6 C60 -17.1(9) . .
O9 Na1 O6 C60 -63.5(15) . .
O5 Na1 O6 C60 81.3(9) . .
O4A Na1 O6 C60 -13(5) . .
O4 Na1 O6 C60 151.6(8) . .
O8A Na1 O6 C60 -21.3(11) . .
O9A Na1 O6 C60 -91.2(10) . .
O7A Na1 O6 C59 -1.7(14) . .
O5A Na1 O6 C59 20.3(13) . .
O6A Na1 O6 C59 -67.3(12) . .
O8 Na1 O6 C59 104.9(10) . .
O7 Na1 O6 C59 -165.1(10) . .
O9 Na1 O6 C59 148.5(12) . .
O5 Na1 O6 C59 -66.7(10) . .
O4A Na1 O6 C59 -161(4) . .
O4 Na1 O6 C59 3.6(10) . .
O8A Na1 O6 C59 -169.3(12) . .
O9A Na1 O6 C59 120.8(11) . .
O7A Na1 O7 C62 -163.6(11) . .
O5A Na1 O7 C62 -1(4) . .
O6A Na1 O7 C62 124.9(12) . .
O8 Na1 O7 C62 -61.0(11) . .
O6 Na1 O7 C62 -157.8(11) . .
O9 Na1 O7 C62 9.6(11) . .
O5 Na1 O7 C62 112.4(11) . .
O4A Na1 O7 C62 23.0(14) . .
O4 Na1 O7 C62 135.7(17) . .
O8A Na1 O7 C62 -11(7) . .
O9A Na1 O7 C62 -70.4(13) . .
O7A Na1 O7 C61 -14.1(10) . .
O5A Na1 O7 C61 148(4) . .
O6A Na1 O7 C61 -85.6(10) . .
O8 Na1 O7 C61 88.5(10) . .
O6 Na1 O7 C61 -8.3(9) . .
O9 Na1 O7 C61 159.1(9) . .
O5 Na1 O7 C61 -98.1(10) . .
O4A Na1 O7 C61 172.4(13) . .
O4 Na1 O7 C61 -75(2) . .
O8A Na1 O7 C61 139(8) . .
O9A Na1 O7 C61 79.1(12) . .
C59 O6 C60 C61 -167.2(12) . .
Na1 O6 C60 C61 40.0(13) . .
C62 O7 C61 C60 -176.3(12) . .
Na1 O7 C61 C60 31.2(14) . .
O6 C60 C61 O7 -46.7(16) . .
O7A Na1 O8 C63 37.7(11) . .
O5A Na1 O8 C63 138.0(10) . .
O7 Na1 O8 C63 -52.4(9) . .
O6 Na1 O8 C63 17.3(9) . .
O9 Na1 O8 C63 -150.1(10) . .
O5 Na1 O8 C63 157.4(14) . .
O4A Na1 O8 C63 -150.9(11) . .
O4 Na1 O8 C63 124.2(9) . .
O8A Na1 O8 C63 -58.1(15) . .
O9A Na1 O8 C63 -28.2(18) . .
O7A Na1 O8 C64 173.5(10) . .
O5A Na1 O8 C64 -86.3(10) . .
O7 Na1 O8 C64 83.4(9) . .
O6 Na1 O8 C64 153.1(9) . .
O9 Na1 O8 C64 -14.3(9) . .
O5 Na1 O8 C64 -66.8(18) . .
O4A Na1 O8 C64 -15.2(11) . .
O4 Na1 O8 C64 -100.0(9) . .
O8A Na1 O8 C64 77.6(14) . .
O9A Na1 O8 C64 108(2) . .
O7A Na1 O9 C65 25(4) . .
O5A Na1 O9 C65 65.0(14) . .
O6A Na1 O9 C65 149.7(15) . .
O8 Na1 O9 C65 -22.8(11) . .
O7 Na1 O9 C65 -112.6(12) . .
O6 Na1 O9 C65 -69.4(17) . .
O5 Na1 O9 C65 146.5(11) . .
O4A Na1 O9 C65 154(4) . .
O4 Na1 O9 C65 76.9(11) . .
O8A Na1 O9 C65 -110.1(13) . .
O9A Na1 O9 C65 -41.8(12) . .
O7A Na1 O9 C66 -107(3) . .
O5A Na1 O9 C66 -67.6(11) . .
O6A Na1 O9 C66 17.1(14) . .
O8 Na1 O9 C66 -155.5(10) . .
O7 Na1 O9 C66 114.7(9) . .
O6 Na1 O9 C66 157.9(10) . .
O5 Na1 O9 C66 13.9(10) . .
O4A Na1 O9 C66 21(3) . .
O4 Na1 O9 C66 -55.7(9) . .
O8A Na1 O9 C66 117.3(12) . .
O9A Na1 O9 C66 -174.5(11) . .
C63 O8 C64 C65 -175.3(13) . .
Na1 O8 C64 C65 45.9(13) . .
C66 O9 C65 C64 -172.3(11) . .
Na1 O9 C65 C64 52.5(14) . .
O8 C64 C65 O9 -65.6(16) . .
O7A Na1 O4A C56A 18(7) . .
O5A Na1 O4A C56A -26(2) . .
O6A Na1 O4A C56A 64(2) . .
O8 Na1 O4A C56A -109(2) . .
O7 Na1 O4A C56A 159(2) . .
O6 Na1 O4A C56A 156(3) . .
O9 Na1 O4A C56A -113(5) . .
O5 Na1 O4A C56A 60(2) . .
O4 Na1 O4A C56A -10(2) . .
O8A Na1 O4A C56A 163(2) . .
O9A Na1 O4A C56A -128(2) . .
O7A Na1 O4A C55A 163(4) . .
O5A Na1 O4A C55A 120(3) . .
O6A Na1 O4A C55A -151(2) . .
O8 Na1 O4A C55A 36(2) . .
O7 Na1 O4A C55A -55(2) . .
O6 Na1 O4A C55A -59(6) . .
O9 Na1 O4A C55A 33(3) . .
O5 Na1 O4A C55A -154(2) . .
O4 Na1 O4A C55A 136(2) . .
O8A Na1 O4A C55A -51(3) . .
O9A Na1 O4A C55A 18(2) . .
O7A Na1 O5A C58A 1(4) . .
O6A Na1 O5A C58A 73(4) . .
O8 Na1 O5A C58A -100(4) . .
O7 Na1 O5A C58A -161(3) . .
O6 Na1 O5A C58A -7(4) . .
O9 Na1 O5A C58A -172(4) . .
O5 Na1 O5A C58A 84(4) . .
O4A Na1 O5A C58A 173(4) . .
O4 Na1 O5A C58A 41(3) . .
O8A Na1 O5A C58A -157(4) . .
O9A Na1 O5A C58A -95(4) . .
O7A Na1 O5A C57A -171(2) . .
O6A Na1 O5A C57A -99(3) . .
O8 Na1 O5A C57A 88(3) . .
O7 Na1 O5A C57A 27(6) . .
O6 Na1 O5A C57A -178(2) . .
O9 Na1 O5A C57A 16(2) . .
O5 Na1 O5A C57A -87(3) . .
O4A Na1 O5A C57A 2(3) . .
O4 Na1 O5A C57A -131(4) . .
O8A Na1 O5A C57A 31(5) . .
O9A Na1 O5A C57A 94(3) . .
C55A O4A C56A C57A -102(4) . .
Na1 O4A C56A C57A 46(3) . .
C58A O5A C57A C56A -152(4) . .
Na1 O5A C57A C56A 21(4) . .
O4A C56A C57A O5A -45(4) . .
O7A Na1 O6A C60A 23.9(19) . .
O5A Na1 O6A C60A -77(2) . .
O7 Na1 O6A C60A 112(2) . .
O6 Na1 O6A C60A 44(2) . .
O9 Na1 O6A C60A -147.2(18) . .
O5 Na1 O6A C60A -134(6) . .
O4A Na1 O6A C60A -148(2) . .
O4 Na1 O6A C60A -65(2) . .
O8A Na1 O6A C60A 118(2) . .
O9A Na1 O6A C60A 67(4) . .
O7A Na1 O6A C59A 162(3) . .
O5A Na1 O6A C59A 61(3) . .
O7 Na1 O6A C59A -109(3) . .
O6 Na1 O6A C59A -178(3) . .
O9 Na1 O6A C59A -9(3) . .
O5 Na1 O6A C59A 5(3) . .
O4A Na1 O6A C59A -10(3) . .
O4 Na1 O6A C59A 73(3) . .
O8A Na1 O6A C59A -104(3) . .
O9A Na1 O6A C59A -155(3) . .
O5A Na1 O7A C62A -119(2) . .
O6A Na1 O7A C62A 152(2) . .
O8 Na1 O7A C62A -35(2) . .
O7 Na1 O7A C62A 58(2) . .
O6 Na1 O7A C62A 42.3(18) . .
O9 Na1 O7A C62A -81(4) . .
O5 Na1 O7A C62A 157(2) . .
O4A Na1 O7A C62A -160(5) . .
O4 Na1 O7A C62A -133(2) . .
O8A Na1 O7A C62A 54(2) . .
O9A Na1 O7A C62A -14(2) . .
O5A Na1 O7A C61A 95(2) . .
O6A Na1 O7A C61A 5.3(19) . .
O8 Na1 O7A C61A 179.0(17) . .
O7 Na1 O7A C61A -88.5(18) . .
O6 Na1 O7A C61A -104(3) . .
O9 Na1 O7A C61A 133(3) . .
O5 Na1 O7A C61A 10.5(18) . .
O4A Na1 O7A C61A 53(6) . .
O4 Na1 O7A C61A 81.1(18) . .
O8A Na1 O7A C61A -91.9(19) . .
O9A Na1 O7A C61A -160.7(19) . .
C59A O6A C60A C61A 168(3) . .
Na1 O6A C60A C61A -49(3) . .
C59A O6A C60A Na1 -143(4) . .
O7A Na1 C60A O6A -149(3) . .
O5A Na1 C60A O6A 103(2) . .
O8 Na1 C60A O6A 174(2) . .
O7 Na1 C60A O6A -71(2) . .
O6 Na1 C60A O6A -130(2) . .
O9 Na1 C60A O6A 44(2) . .
O5 Na1 C60A O6A 17(2) . .
O4A Na1 C60A O6A 38(3) . .
O4 Na1 C60A O6A 106(2) . .
O8A Na1 C60A O6A -68(2) . .
O9A Na1 C60A O6A -148(2) . .
O7A Na1 C60A C61A -16.0(14) . .
O5A Na1 C60A C61A -123.7(16) . .
O6A Na1 C60A C61A 133(3) . .
O8 Na1 C60A C61A -53(2) . .
O7 Na1 C60A C61A 62.3(16) . .
O6 Na1 C60A C61A 3.8(14) . .
O9 Na1 C60A C61A 177.1(13) . .
O5 Na1 C60A C61A 150(2) . .
O4A Na1 C60A C61A 171.1(15) . .
O4 Na1 C60A C61A -120.7(16) . .
O8A Na1 C60A C61A 65.0(18) . .
O9A Na1 C60A C61A -15(2) . .
C62A O7A C61A C60A 178(2) . .
Na1 O7A C61A C60A -32(3) . .
O6A C60A C61A O7A 54(3) . .
Na1 C60A C61A O7A 21.2(19) . .
O7A Na1 O8A C64A -72(3) . .
O5A Na1 O8A C64A 87(5) . .
O6A Na1 O8A C64A -144(3) . .
O8 Na1 O8A C64A 30(3) . .
O7 Na1 O8A C64A -99(9) . .
O6 Na1 O8A C64A -68(3) . .
O9 Na1 O8A C64A 101(3) . .
O5 Na1 O8A C64A -158(3) . .
O4A Na1 O8A C64A 114(3) . .
O9A Na1 O8A C64A 19(3) . .
O7A Na1 O8A C63A 64(3) . .
O5A Na1 O8A C63A -138(3) . .
O6A Na1 O8A C63A -9(3) . .
O8 Na1 O8A C63A 166(3) . .
O7 Na1 O8A C63A 36(6) . .
O6 Na1 O8A C63A 68(3) . .
O9 Na1 O8A C63A -124(3) . .
O5 Na1 O8A C63A -22(3) . .
O4A Na1 O8A C63A -111(3) . .
O9A Na1 O8A C63A 154(3) . .
O7A Na1 O9A C65A 106(3) . .
O5A Na1 O9A C65A -151(2) . .
O6A Na1 O9A C65A 66(4) . .
O8 Na1 O9A C65A -137(4) . .
O7 Na1 O9A C65A 18(2) . .
O6 Na1 O9A C65A 89(3) . .
O9 Na1 O9A C65A -83(3) . .
O4A Na1 O9A C65A -80(3) . .
O4 Na1 O9A C65A -168(2) . .
O8A Na1 O9A C65A 11(3) . .
O7A Na1 O9A C66A -109(3) . .
O5A Na1 O9A C66A -6(3) . .
O6A Na1 O9A C66A -150(3) . .
O8 Na1 O9A C66A 8(2) . .
O7 Na1 O9A C66A 162(3) . .
O6 Na1 O9A C66A -127(3) . .
O9 Na1 O9A C66A 61(3) . .
O4A Na1 O9A C66A 65(3) . .
O4 Na1 O9A C66A -24(3) . .
O8A Na1 O9A C66A 155(3) . .
C63A O8A C64A C65A 179(3) . .
Na1 O8A C64A C65A -44(4) . .
C66A O9A C65A C64A 178(4) . .
Na1 O9A C65A C64A -37(4) . .
O8A C64A C65A O9A 53(4) . .
C104 O100 C101 C102 -52(4) . .
O100 C101 C102 C103 29(3) . .
C101 C102 C103 C104 6(3) . .
C101 O100 C104 C103 55(3) . .
C102 C103 C104 O100 -38(3) . .
